data_7011811
loop_
_publ_author_name
'Ivanov, Sergei A.'
'Kozee, Michael A.'
'Alex Merrill, W.'
'Agarwal, Sorabh'
'Dahl, Lawrence F.'

_publ_section_title
;
 Cyclo-[Ni(\m~2~-SPh)~2~]~9~ and cyclo-[Ni(\m~2~-SPh)~2~]~11~: new oligomeric
 types of toroidal nickel(ii) thiolates containing geometrically
 unprecedented 9- and 11-membered ring systems
;
_journal_issue 22
_journal_name_full 'Journal of the Chemical Society, Dalton Transactions'
_journal_page_first 4105
_journal_page_last 4115
_journal_paper_doi 10.1039/b204273h
_journal_year 2002
_chemical_formula_sum 'C152 H150 Ni11 O5 S22'
_chemical_formula_weight 3407.85
_chemical_name_systematic ?
_space_group_IT_number 2
_symmetry_cell_setting triclinic
_symmetry_space_group_name_Hall '-P 1'
_symmetry_space_group_name_H-M 'P -1'
_atom_sites_solution_hydrogens geom
_atom_sites_solution_primary direct
_atom_sites_solution_secondary difmap
_audit_creation_method SHELXL-97
_cell_angle_alpha 82.095(2)
_cell_angle_beta 75.406(2)
_cell_angle_gamma 72.380(2)
_cell_formula_units_Z 2
_cell_length_a 17.5354(18)
_cell_length_b 19.518(2)
_cell_length_c 24.994(3)
_cell_measurement_reflns_used 7432
_cell_measurement_temperature 133(2)
_cell_measurement_theta_max 22.50
_cell_measurement_theta_min 1.66
_cell_volume 7872.5(15)
_computing_cell_refinement 'Bruker SMART'
_computing_data_collection 'Bruker SMART'
_computing_data_reduction 'Bruker SAINT'
_computing_molecular_graphics 'Bruker SHELXTL'
_computing_publication_material 'Bruker SHELXTL'
_computing_structure_refinement 'SHELXL-97 (Sheldrick, 1997)'
_computing_structure_solution 'SHELXS-97 (Sheldrick, 1990)'
_diffrn_ambient_temperature 133(2)
_diffrn_measured_fraction_theta_full 0.995
_diffrn_measured_fraction_theta_max 0.995
_diffrn_measurement_device_type 'CCD area detector'
_diffrn_measurement_method 'phi and omega scans'
_diffrn_radiation_monochromator graphite
_diffrn_radiation_source 'fine-focus sealed tube'
_diffrn_radiation_type MoK\a
_diffrn_radiation_wavelength 0.71073
_diffrn_reflns_av_R_equivalents 0.1408
_diffrn_reflns_av_sigmaI/netI 0.3494
_diffrn_reflns_limit_h_max 18
_diffrn_reflns_limit_h_min -18
_diffrn_reflns_limit_k_max 20
_diffrn_reflns_limit_k_min -21
_diffrn_reflns_limit_l_max 26
_diffrn_reflns_limit_l_min -25
_diffrn_reflns_number 34311
_diffrn_reflns_theta_full 22.50
_diffrn_reflns_theta_max 22.50
_diffrn_reflns_theta_min 1.66
_diffrn_standards_decay_% <1
_diffrn_standards_interval_count N/A
_diffrn_standards_interval_time N/A
_diffrn_standards_number N/A
_exptl_absorpt_coefficient_mu 1.625
_exptl_absorpt_correction_T_max 0.9088
_exptl_absorpt_correction_T_min 0.8288
_exptl_absorpt_correction_type empirical
_exptl_absorpt_process_details
;
Empirical with SADABS  (Blessing, 1995)
;
_exptl_crystal_colour black
_exptl_crystal_density_diffrn 1.438
_exptl_crystal_density_meas ?
_exptl_crystal_density_method .
_exptl_crystal_description rhombic
_exptl_crystal_F_000 3524
_exptl_crystal_size_max 0.12
_exptl_crystal_size_mid 0.08
_exptl_crystal_size_min 0.06
_refine_diff_density_max 1.087
_refine_diff_density_min -0.692
_refine_diff_density_rms 0.172
_refine_ls_extinction_coef 0.00445(19)
_refine_ls_extinction_expression Fc^*^=kFc[1+0.001xFc^2^\l^3^/sin(2\q)]^-1/4^
_refine_ls_extinction_method SHELXL
_refine_ls_goodness_of_fit_ref 0.842
_refine_ls_hydrogen_treatment constr
_refine_ls_matrix_type fullcycle
_refine_ls_number_parameters 1366
_refine_ls_number_reflns 20483
_refine_ls_number_restraints 57
_refine_ls_restrained_S_all 0.841
_refine_ls_R_factor_all 0.2398
_refine_ls_R_factor_gt 0.0911
_refine_ls_shift/su_max 1.297
_refine_ls_shift/su_mean 0.038
_refine_ls_structure_factor_coef Fsqd
_refine_ls_weighting_details 'calc w=1/[\s^2^(Fo^2^)+(0.1183P)^2^+0.0000P] where P=(Fo^2^+2Fc^2^)/3'
_refine_ls_weighting_scheme calc
_refine_ls_wR_factor_gt 0.2019
_refine_ls_wR_factor_ref 0.2679
_reflns_number_gt 7053
_reflns_number_total 20483
_reflns_threshold_expression >2sigma(I)
_cod_data_source_file b204273h.txt
_cod_data_source_block n99080
_cod_depositor_comments
;
The following automatic conversions were performed:
'_symmetry_cell_setting' value 'Triclinic' changed to 'triclinic'
according to '/home/saulius/struct/CIF-dictionaries/cif_core.dic'
dictionary named 'cif_core.dic' version 2.4.1 from 2010-06-29.

Automatic conversion script
Id: cif_fix_enum 1527 2010-12-29 10:47:43Z saulius 
;
_cod_original_sg_symbol_H-M P-1
_cod_database_code 7011811

loop_
_symmetry_equiv_pos_as_xyz
'x, y, z'
'-x, -y, -z'

loop_
_atom_site_label
_atom_site_type_symbol
_atom_site_fract_x
_atom_site_fract_y
_atom_site_fract_z
_atom_site_U_iso_or_equiv
_atom_site_adp_type
_atom_site_occupancy
_atom_site_symmetry_multiplicity
_atom_site_calc_flag
_atom_site_refinement_flags
_atom_site_disorder_assembly
_atom_site_disorder_group
Ni1 Ni 0.92541(13) 0.65722(12) 0.34990(9) 0.0421(7) Uani 1 1 d . A .
Ni2 Ni 0.91896(13) 0.52300(12) 0.31673(9) 0.0394(7) Uani 1 1 d . . .
Ni3 Ni 0.84994(13) 0.41300(13) 0.27300(9) 0.0416(7) Uani 1 1 d . . .
Ni4 Ni 0.76211(13) 0.34860(12) 0.21838(9) 0.0404(7) Uani 1 1 d . . .
Ni5 Ni 0.62601(13) 0.44273(12) 0.17436(9) 0.0369(6) Uani 1 1 d . . .
Ni6 Ni 0.49092(13) 0.59206(12) 0.15148(9) 0.0372(6) Uani 1 1 d . . .
Ni7 Ni 0.41745(13) 0.74356(12) 0.16206(9) 0.0409(7) Uani 1 1 d . A .
Ni8 Ni 0.42305(14) 0.89176(12) 0.20655(9) 0.0448(7) Uani 1 1 d . A .
Ni9 Ni 0.50511(13) 0.97246(12) 0.25278(9) 0.0418(7) Uani 1 1 d . A .
Ni10 Ni 0.65537(13) 0.90899(12) 0.29495(9) 0.0424(7) Uani 1 1 d . A .
Ni11 Ni 0.80726(14) 0.79501(13) 0.33596(10) 0.0497(7) Uani 1 1 d . A .
S1 S 1.0141(3) 0.5802(2) 0.29073(18) 0.0407(13) Uani 1 1 d . . .
S2 S 0.9108(3) 0.5571(3) 0.39897(18) 0.0440(14) Uani 1 1 d . . .
S3 S 0.9177(3) 0.4925(3) 0.23523(19) 0.0444(14) Uani 1 1 d . . .
S4 S 0.8097(3) 0.4831(3) 0.3428(2) 0.0534(15) Uani 1 1 d . . .
S5 S 0.8934(3) 0.3460(3) 0.20063(19) 0.0432(13) Uani 1 1 d . . .
S6 S 0.7733(3) 0.3369(2) 0.30537(19) 0.0432(13) Uani 1 1 d . . .
S7 S 0.6301(3) 0.3513(2) 0.23741(19) 0.0400(12) Uani 1 1 d . . .
S8 S 0.7462(3) 0.3727(2) 0.13221(19) 0.0428(13) Uani 1 1 d . . .
S9 S 0.6206(3) 0.5378(2) 0.11498(18) 0.0386(12) Uani 1 1 d . . .
S10 S 0.5129(3) 0.5143(2) 0.22168(18) 0.0409(13) Uani 1 1 d . . .
S11 S 0.4668(3) 0.6809(2) 0.08755(18) 0.0399(13) Uani 1 1 d . . .
S12 S 0.3624(3) 0.6529(3) 0.18602(19) 0.0461(13) Uani 1 1 d . . .
S13 S 0.4841(3) 0.8246(3) 0.13564(19) 0.0494(14) Uani 1 1 d . . .
S14 S 0.3621(3) 0.8046(3) 0.2377(2) 0.0560(15) Uani 1 1 d . . .
S15 S 0.4779(3) 0.9812(3) 0.1698(2) 0.0513(15) Uani 1 1 d . . .
S16 S 0.3833(3) 0.9527(3) 0.2821(2) 0.0540(15) Uani 1 1 d . . .
S17 S 0.6303(3) 0.9837(2) 0.22329(19) 0.0442(13) Uani 1 1 d . . .
S18 S 0.5301(3) 0.9722(3) 0.3359(2) 0.0486(14) Uani 1 1 d . . .
S19 S 0.7756(3) 0.8398(3) 0.2557(2) 0.0532(15) Uani 1 1 d . . .
S20 S 0.6723(3) 0.8280(3) 0.3651(2) 0.0532(15) Uani 1 1 d . . .
S21 S 0.9410(3) 0.7580(3) 0.3007(2) 0.0525(15) Uani 1 1 d . . .
S22 S 0.8424(3) 0.7346(3) 0.4110(2) 0.0535(15) Uani 1 1 d . . .
C10 C 1.0210(9) 0.6124(7) 0.2207(4) 0.048(5) Uani 1 1 d G . .
C11 C 0.9529(7) 0.6532(8) 0.2005(6) 0.062(6) Uani 1 1 d G . .
H11A H 0.9000 0.6641 0.2246 0.074 Uiso 1 1 calc R . .
C12 C 0.9623(11) 0.6782(7) 0.1451(6) 0.099(9) Uani 1 1 d G . .
H12A H 0.9157 0.7061 0.1312 0.118 Uiso 1 1 calc R . .
C13 C 1.0397(14) 0.6624(9) 0.1098(4) 0.124(13) Uani 1 1 d G . .
H13A H 1.0461 0.6795 0.0719 0.149 Uiso 1 1 calc R . .
C14 C 1.1078(10) 0.6216(9) 0.1300(6) 0.098(9) Uani 1 1 d G . .
H14A H 1.1607 0.6108 0.1059 0.118 Uiso 1 1 calc R . .
C15 C 1.0984(7) 0.5966(7) 0.1855(7) 0.089(8) Uani 1 1 d G . .
H15A H 1.1450 0.5687 0.1993 0.107 Uiso 1 1 calc R . .
C20 C 1.0105(5) 0.5227(7) 0.4153(5) 0.037(5) Uani 1 1 d G . .
C21 C 1.0602(8) 0.4541(6) 0.4020(5) 0.057(6) Uani 1 1 d G . .
H21A H 1.0445 0.4264 0.3805 0.068 Uiso 1 1 calc R . .
C22 C 1.1328(7) 0.4261(5) 0.4202(5) 0.074(8) Uani 1 1 d G . .
H22A H 1.1668 0.3792 0.4111 0.089 Uiso 1 1 calc R . .
C23 C 1.1558(6) 0.4666(8) 0.4517(5) 0.053(6) Uani 1 1 d G . .
H23A H 1.2055 0.4474 0.4642 0.064 Uiso 1 1 calc R . .
C24 C 1.1061(8) 0.5352(7) 0.4650(4) 0.052(5) Uani 1 1 d G . .
H24A H 1.1218 0.5629 0.4865 0.063 Uiso 1 1 calc R . .
C25 C 1.0335(7) 0.5632(5) 0.4468(5) 0.047(5) Uani 1 1 d G . .
H25A H 0.9995 0.6101 0.4559 0.057 Uiso 1 1 calc R . .
C30 C 1.0205(5) 0.4452(6) 0.2046(5) 0.037(5) Uani 1 1 d G . .
C31 C 1.0459(6) 0.4483(6) 0.1471(4) 0.041(5) Uani 1 1 d G . .
H31A H 1.0086 0.4747 0.1250 0.049 Uiso 1 1 calc R . .
C32 C 1.1261(7) 0.4127(6) 0.1222(3) 0.054(6) Uani 1 1 d G . .
H32A H 1.1434 0.4148 0.0829 0.065 Uiso 1 1 calc R . .
C33 C 1.1807(5) 0.3740(6) 0.1546(5) 0.053(6) Uani 1 1 d G . .
H33A H 1.2355 0.3497 0.1376 0.063 Uiso 1 1 calc R . .
C34 C 1.1553(6) 0.3710(6) 0.2121(5) 0.050(5) Uani 1 1 d G . .
H34A H 1.1926 0.3446 0.2342 0.059 Uiso 1 1 calc R . .
C35 C 1.0752(7) 0.4066(6) 0.2370(3) 0.049(5) Uani 1 1 d G . .
H35A H 1.0578 0.4045 0.2763 0.058 Uiso 1 1 calc R . .
C40 C 0.8793(11) 0.3630(12) 0.4069(7) 0.107(10) Uani 1 1 d G . .
C41 C 0.8120(13) 0.4224(10) 0.4041(6) 0.080(8) Uani 1 1 d G . .
H41A H 0.8133 0.4558 0.3726 0.096 Uiso 1 1 calc R . .
C42 C 0.7429(10) 0.4331(11) 0.4474(8) 0.145(14) Uani 1 1 d G . .
H42A H 0.6970 0.4738 0.4455 0.174 Uiso 1 1 calc R . .
C43 C 0.7410(13) 0.3844(15) 0.4935(6) 0.20(3) Uani 1 1 d G . .
H43A H 0.6938 0.3917 0.5231 0.244 Uiso 1 1 calc R . .
C44 C 0.8083(18) 0.3249(12) 0.4963(7) 0.20(3) Uani 1 1 d G . .
H44A H 0.8070 0.2916 0.5278 0.243 Uiso 1 1 calc R . .
C45 C 0.8774(15) 0.3142(9) 0.4529(10) 0.21(2) Uani 1 1 d G . .
H45A H 0.9233 0.2736 0.4548 0.249 Uiso 1 1 calc R . .
C50 C 0.9445(8) 0.2606(7) 0.2259(6) 0.044(5) Uani 1 1 d G . .
C51 C 0.9417(10) 0.1991(11) 0.2051(6) 0.105(10) Uani 1 1 d G . .
H51A H 0.9086 0.2032 0.1794 0.126 Uiso 1 1 calc R . .
C52 C 0.9875(12) 0.1317(8) 0.2218(9) 0.131(13) Uani 1 1 d G . .
H52A H 0.9856 0.0896 0.2076 0.157 Uiso 1 1 calc R . .
C53 C 1.0360(10) 0.1256(8) 0.2594(9) 0.126(12) Uani 1 1 d G . .
H53A H 1.0673 0.0795 0.2709 0.151 Uiso 1 1 calc R . .
C54 C 1.0388(9) 0.1871(12) 0.2803(7) 0.133(12) Uani 1 1 d G . .
H54A H 1.0719 0.1830 0.3059 0.160 Uiso 1 1 calc R . .
C55 C 0.9930(10) 0.2546(9) 0.2635(7) 0.094(8) Uani 1 1 d G . .
H55A H 0.9949 0.2966 0.2777 0.112 Uiso 1 1 calc R . .
C60 C 0.6778(6) 0.3803(7) 0.3485(5) 0.050(6) Uani 1 1 d G . .
C61 C 0.6469(9) 0.3426(6) 0.3963(6) 0.065(7) Uani 1 1 d G . .
H61A H 0.6764 0.2946 0.4051 0.078 Uiso 1 1 calc R . .
C62 C 0.5729(10) 0.3753(9) 0.4312(4) 0.094(9) Uani 1 1 d G . .
H62A H 0.5518 0.3496 0.4638 0.112 Uiso 1 1 calc R . .
C63 C 0.5298(6) 0.4456(10) 0.4183(6) 0.078(8) Uani 1 1 d G . .
H63A H 0.4792 0.4679 0.4421 0.093 Uiso 1 1 calc R . .
C64 C 0.5606(8) 0.4832(6) 0.3705(7) 0.063(6) Uani 1 1 d G . .
H64A H 0.5312 0.5313 0.3617 0.076 Uiso 1 1 calc R . .
C65 C 0.6346(8) 0.4506(7) 0.3356(5) 0.051(6) Uani 1 1 d G . .
H65A H 0.6557 0.4763 0.3030 0.061 Uiso 1 1 calc R . .
C70 C 0.6260(9) 0.2814(7) 0.2008(5) 0.044(5) Uani 1 1 d G . .
C71 C 0.6831(7) 0.2143(8) 0.2021(6) 0.073(7) Uani 1 1 d G . .
H71A H 0.7274 0.2072 0.2196 0.087 Uiso 1 1 calc R . .
C72 C 0.6753(9) 0.1574(6) 0.1780(7) 0.108(9) Uani 1 1 d G . .
H72A H 0.7143 0.1115 0.1789 0.130 Uiso 1 1 calc R . .
C73 C 0.6105(10) 0.1677(7) 0.1525(6) 0.077(7) Uani 1 1 d G . .
H73A H 0.6051 0.1289 0.1359 0.092 Uiso 1 1 calc R . .
C74 C 0.5534(8) 0.2349(8) 0.1511(6) 0.070(7) Uani 1 1 d G . .
H74A H 0.5090 0.2419 0.1337 0.084 Uiso 1 1 calc R . .
C75 C 0.5611(8) 0.2917(6) 0.1753(6) 0.058(6) Uani 1 1 d G . .
H75A H 0.5221 0.3377 0.1744 0.069 Uiso 1 1 calc R . .
C80 C 0.8068(6) 0.4311(6) 0.0955(4) 0.042(5) Uani 1 1 d G . .
C81 C 0.8423(7) 0.4199(6) 0.0399(5) 0.050(6) Uani 1 1 d G . .
H81A H 0.8367 0.3810 0.0236 0.060 Uiso 1 1 calc R . .
C82 C 0.8858(7) 0.4658(8) 0.0080(4) 0.081(8) Uani 1 1 d G . .
H82A H 0.9101 0.4582 -0.0300 0.097 Uiso 1 1 calc R . .
C83 C 0.8940(6) 0.5229(7) 0.0317(5) 0.062(6) Uani 1 1 d G . .
H83A H 0.9237 0.5542 0.0099 0.074 Uiso 1 1 calc R . .
C84 C 0.8585(7) 0.5340(5) 0.0873(6) 0.047(5) Uani 1 1 d G . .
H84A H 0.8640 0.5730 0.1036 0.057 Uiso 1 1 calc R . .
C85 C 0.8149(7) 0.4881(6) 0.1192(4) 0.051(6) Uani 1 1 d G . .
H85A H 0.7907 0.4958 0.1572 0.061 Uiso 1 1 calc R . .
C90 C 0.6254(7) 0.5043(6) 0.0502(4) 0.045(5) Uani 1 1 d G . .
C91 C 0.6702(7) 0.5301(6) 0.0017(5) 0.054(6) Uani 1 1 d G . .
H91A H 0.6969 0.5654 0.0030 0.065 Uiso 1 1 calc R . .
C92 C 0.6759(7) 0.5043(7) -0.0487(4) 0.057(6) Uani 1 1 d G . .
H92A H 0.7065 0.5220 -0.0819 0.069 Uiso 1 1 calc R . .
C93 C 0.6368(8) 0.4527(7) -0.0506(4) 0.059(6) Uani 1 1 d G . .
H93A H 0.6407 0.4351 -0.0851 0.071 Uiso 1 1 calc R . .
C94 C 0.5920(8) 0.4270(7) -0.0021(6) 0.097(9) Uani 1 1 d G . .
H94A H 0.5653 0.3917 -0.0034 0.117 Uiso 1 1 calc R . .
C95 C 0.5863(8) 0.4527(7) 0.0483(5) 0.068(6) Uani 1 1 d G . .
H95A H 0.5557 0.4351 0.0815 0.081 Uiso 1 1 calc R . .
C100 C 0.4370(6) 0.4666(6) 0.2415(5) 0.051(6) Uani 1 1 d G . .
C101 C 0.3933(7) 0.4596(6) 0.2043(4) 0.043(5) Uani 1 1 d G . .
H10A H 0.4047 0.4793 0.1672 0.052 Uiso 1 1 calc R . .
C102 C 0.3328(7) 0.4239(7) 0.2214(5) 0.083(8) Uani 1 1 d G . .
H10B H 0.3028 0.4191 0.1959 0.100 Uiso 1 1 calc R . .
C103 C 0.3161(7) 0.3951(6) 0.2756(6) 0.055(6) Uani 1 1 d G . .
H10C H 0.2747 0.3707 0.2873 0.066 Uiso 1 1 calc R . .
C104 C 0.3599(8) 0.4021(6) 0.3129(4) 0.064(6) Uani 1 1 d G . .
H10D H 0.3484 0.3824 0.3500 0.076 Uiso 1 1 calc R . .
C105 C 0.4203(7) 0.4378(6) 0.2958(5) 0.042(5) Uani 1 1 d G . .
H10E H 0.4503 0.4426 0.3213 0.050 Uiso 1 1 calc R . .
C110 C 0.5534(6) 0.7008(5) 0.0422(5) 0.032(4) Uani 1 1 d G . .
C111 C 0.5484(7) 0.7187(6) -0.0128(5) 0.053(6) Uani 1 1 d G . .
H11B H 0.4996 0.7209 -0.0239 0.064 Uiso 1 1 calc R . .
C112 C 0.6147(9) 0.7333(6) -0.0517(4) 0.067(7) Uani 1 1 d G . .
H11C H 0.6113 0.7455 -0.0893 0.081 Uiso 1 1 calc R . .
C113 C 0.6860(7) 0.7300(6) -0.0355(5) 0.063(6) Uani 1 1 d G . .
H11D H 0.7314 0.7399 -0.0620 0.076 Uiso 1 1 calc R . .
C114 C 0.6911(6) 0.7121(6) 0.0196(6) 0.062(6) Uani 1 1 d G . .
H11E H 0.7398 0.7098 0.0306 0.074 Uiso 1 1 calc R . .
C115 C 0.6247(7) 0.6975(5) 0.0584(4) 0.037(5) Uani 1 1 d G . .
H11F H 0.6282 0.6852 0.0960 0.045 Uiso 1 1 calc R . .
C120 C 0.3291(8) 0.6317(6) 0.2582(4) 0.046(5) Uani 1 1 d G . .
C121 C 0.2604(7) 0.6060(7) 0.2749(6) 0.067(7) Uani 1 1 d G . .
H12B H 0.2314 0.6026 0.2484 0.081 Uiso 1 1 calc R . .
C122 C 0.2341(7) 0.5852(7) 0.3303(7) 0.069(7) Uani 1 1 d G . .
H12C H 0.1872 0.5677 0.3417 0.083 Uiso 1 1 calc R . .
C123 C 0.2766(9) 0.5902(7) 0.3690(4) 0.077(7) Uani 1 1 d G . .
H12D H 0.2586 0.5760 0.4069 0.093 Uiso 1 1 calc R . .
C124 C 0.3453(8) 0.6159(7) 0.3523(4) 0.064(6) Uani 1 1 d G . .
H12E H 0.3743 0.6193 0.3788 0.077 Uiso 1 1 calc R . .
C125 C 0.3715(6) 0.6366(6) 0.2969(5) 0.043(5) Uani 1 1 d G . .
H12F H 0.4185 0.6542 0.2855 0.052 Uiso 1 1 calc R . .
C130 C 0.4589(9) 0.8700(6) 0.0724(5) 0.044(5) Uani 1 1 d G . .
C131 C 0.3805(8) 0.8851(8) 0.0630(7) 0.098(9) Uani 1 1 d G . .
H13B H 0.3382 0.8722 0.0908 0.118 Uiso 1 1 calc R . .
C132 C 0.3639(10) 0.9190(9) 0.0129(8) 0.141(14) Uani 1 1 d G . .
H13C H 0.3103 0.9293 0.0064 0.169 Uiso 1 1 calc R . .
C133 C 0.4258(14) 0.9379(8) -0.0279(6) 0.134(14) Uani 1 1 d G . .
H13D H 0.4145 0.9611 -0.0622 0.160 Uiso 1 1 calc R . .
C134 C 0.5043(11) 0.9228(8) -0.0185(5) 0.096(9) Uani 1 1 d G . .
H13E H 0.5466 0.9357 -0.0464 0.115 Uiso 1 1 calc R . .
C135 C 0.5208(7) 0.8889(7) 0.0316(7) 0.076(7) Uani 1 1 d G . .
H13F H 0.5744 0.8786 0.0380 0.091 Uiso 1 1 calc R . .
C140 C 0.2613(13) 0.8462(16) 0.2379(16) 0.068(16) Uani 0.65(2) 1 d PG A 1
C145 C 0.2246(18) 0.8255(19) 0.2020(14) 0.15(3) Uani 0.65(2) 1 d PG A 1
H14B H 0.2573 0.7944 0.1736 0.180 Uiso 0.65(2) 1 calc PR A 1
C144 C 0.1400(19) 0.850(2) 0.2076(14) 0.27(6) Uani 0.65(2) 1 d PG A 1
H14C H 0.1149 0.8361 0.1830 0.324 Uiso 0.65(2) 1 calc PR A 1
C143 C 0.0922(13) 0.8957(18) 0.2491(15) 0.126(19) Uani 0.65(2) 1 d PG A 1
H14D H 0.0344 0.9126 0.2529 0.151 Uiso 0.65(2) 1 calc PR A 1
C142 C 0.1289(19) 0.9164(17) 0.2850(15) 0.15(2) Uani 0.65(2) 1 d PG A 1
H14E H 0.0962 0.9475 0.3134 0.175 Uiso 0.65(2) 1 calc PR A 1
C141 C 0.214(2) 0.8916(19) 0.2794(16) 0.24(4) Uani 0.65(2) 1 d PG A 1
H14F H 0.2386 0.9058 0.3039 0.285 Uiso 0.65(2) 1 calc PR A 1
C240 C 0.2582(18) 0.851(2) 0.2214(19) 0.12(6) Uani 0.35(2) 1 d PG A 2
C241 C 0.202(2) 0.8137(15) 0.2208(19) 0.12(5) Uani 0.35(2) 1 d PG A 2
H24B H 0.2146 0.7633 0.2299 0.146 Uiso 0.35(2) 1 calc PR A 2
C242 C 0.128(2) 0.851(2) 0.2068(17) 0.03(3) Uani 0.35(2) 1 d PG A 2
H24C H 0.0894 0.8252 0.2064 0.033 Uiso 0.35(2) 1 calc PR A 2
C243 C 0.109(2) 0.924(2) 0.194(2) 0.10(4) Uani 0.35(2) 1 d PG A 2
H24D H 0.0585 0.9495 0.1840 0.124 Uiso 0.35(2) 1 calc PR A 2
C244 C 0.165(3) 0.9614(15) 0.194(2) 0.13(4) Uani 0.35(2) 1 d PG A 2
H24E H 0.1529 1.0119 0.1851 0.154 Uiso 0.35(2) 1 calc PR A 2
C245 C 0.240(3) 0.925(2) 0.2081(18) 0.08(3) Uani 0.35(2) 1 d PG A 2
H24F H 0.2782 0.9500 0.2085 0.093 Uiso 0.35(2) 1 calc PR A 2
C150 C 0.3902(8) 1.0569(7) 0.1733(6) 0.058(6) Uani 1 1 d G A .
C151 C 0.3902(8) 1.1206(8) 0.1923(6) 0.072(8) Uani 1 1 d G . .
H15B H 0.4370 1.1235 0.2035 0.087 Uiso 1 1 calc R A .
C152 C 0.3217(11) 1.1801(7) 0.1948(6) 0.087(8) Uani 1 1 d G A .
H15C H 0.3217 1.2236 0.2078 0.104 Uiso 1 1 calc R . .
C153 C 0.2533(9) 1.1759(9) 0.1784(8) 0.126(12) Uani 1 1 d G . .
H15D H 0.2065 1.2166 0.1801 0.151 Uiso 1 1 calc R A .
C154 C 0.2533(9) 1.1122(11) 0.1595(10) 0.25(3) Uani 1 1 d G A .
H15E H 0.2065 1.1093 0.1482 0.304 Uiso 1 1 calc R . .
C155 C 0.3218(11) 1.0527(8) 0.1569(8) 0.152(14) Uani 1 1 d G . .
H15F H 0.3218 1.0091 0.1440 0.182 Uiso 1 1 calc R A .
C160 C 0.3809(11) 0.8913(9) 0.3426(6) 0.067(7) Uani 1 1 d G A .
C161 C 0.4462(9) 0.8314(10) 0.3488(7) 0.095(9) Uani 1 1 d G . .
H16A H 0.4946 0.8212 0.3201 0.115 Uiso 1 1 calc R A .
C162 C 0.4409(12) 0.7865(8) 0.3971(9) 0.104(9) Uani 1 1 d G A .
H16B H 0.4855 0.7456 0.4013 0.124 Uiso 1 1 calc R . .
C163 C 0.3702(16) 0.8015(12) 0.4390(7) 0.156(14) Uani 1 1 d G . .
H16C H 0.3665 0.7708 0.4720 0.187 Uiso 1 1 calc R A .
C164 C 0.3048(11) 0.8613(14) 0.4327(7) 0.22(2) Uani 1 1 d G A .
H16D H 0.2565 0.8715 0.4614 0.263 Uiso 1 1 calc R . .
C165 C 0.3102(9) 0.9062(10) 0.3845(8) 0.173(17) Uani 1 1 d G . .
H16E H 0.2655 0.9471 0.3802 0.208 Uiso 1 1 calc R A .
C170 C 0.6777(7) 0.9382(6) 0.1608(4) 0.033(4) Uani 1 1 d G A .
C171 C 0.7286(8) 0.9695(6) 0.1193(6) 0.070(7) Uani 1 1 d G . .
H17A H 0.7361 1.0142 0.1242 0.084 Uiso 1 1 calc R A .
C172 C 0.7685(8) 0.9353(8) 0.0705(5) 0.084(8) Uani 1 1 d G A .
H17B H 0.8032 0.9566 0.0421 0.101 Uiso 1 1 calc R . .
C173 C 0.7575(8) 0.8698(8) 0.0632(4) 0.089(9) Uani 1 1 d G . .
H17C H 0.7848 0.8465 0.0299 0.107 Uiso 1 1 calc R A .
C174 C 0.7067(9) 0.8386(6) 0.1047(6) 0.088(8) Uani 1 1 d G A .
H17D H 0.6992 0.7938 0.0997 0.106 Uiso 1 1 calc R . .
C175 C 0.6668(7) 0.8727(7) 0.1535(5) 0.050(6) Uani 1 1 d G . .
H17E H 0.6320 0.8514 0.1818 0.060 Uiso 1 1 calc R A .
C180 C 0.5328(10) 1.0635(7) 0.3334(5) 0.054(6) Uani 1 1 d G A .
C181 C 0.5962(8) 1.0768(7) 0.3506(6) 0.071(7) Uani 1 1 d G . .
H18A H 0.6378 1.0377 0.3620 0.085 Uiso 1 1 calc R A .
C182 C 0.5987(9) 1.1472(10) 0.3511(6) 0.093(8) Uani 1 1 d G A .
H18B H 0.6421 1.1563 0.3628 0.112 Uiso 1 1 calc R . .
C183 C 0.5379(13) 1.2043(6) 0.3344(6) 0.095(10) Uani 1 1 d G . .
H18C H 0.5396 1.2525 0.3348 0.114 Uiso 1 1 calc R A .
C184 C 0.4745(10) 1.1911(8) 0.3173(5) 0.106(11) Uani 1 1 d G A .
H18D H 0.4329 1.2301 0.3059 0.127 Uiso 1 1 calc R . .
C185 C 0.4720(8) 1.1207(11) 0.3167(5) 0.077(8) Uani 1 1 d G . .
H18E H 0.4286 1.1116 0.3050 0.093 Uiso 1 1 calc R A .
C190 C 0.8934(12) 0.8706(9) 0.1716(8) 0.120(12) Uani 1 1 d G . .
C191 C 0.9401(9) 0.9139(14) 0.1394(6) 0.168(18) Uani 1 1 d G A .
H19A H 0.9786 0.8969 0.1065 0.202 Uiso 1 1 calc R . .
C192 C 0.9305(12) 0.9820(14) 0.1554(10) 0.18(2) Uani 1 1 d G A .
H19B H 0.9625 1.0116 0.1334 0.211 Uiso 1 1 calc R . .
C193 C 0.8742(14) 1.0069(9) 0.2036(10) 0.151(14) Uani 1 1 d G A .
H19C H 0.8676 1.0534 0.2145 0.182 Uiso 1 1 calc R . .
C194 C 0.8275(10) 0.9636(11) 0.2358(6) 0.081(8) Uani 1 1 d G A .
H19D H 0.7890 0.9806 0.2687 0.098 Uiso 1 1 calc R . .
C195 C 0.8371(8) 0.8955(10) 0.2198(7) 0.065(6) Uani 1 1 d G A .
H19E H 0.8051 0.8659 0.2418 0.078 Uiso 1 1 calc R . .
C200 C 0.6492(9) 0.8741(7) 0.4275(5) 0.079(8) Uani 1 1 d G A .
C201 C 0.5770(8) 0.8739(8) 0.4664(7) 0.095(9) Uani 1 1 d G . .
H20A H 0.5413 0.8492 0.4601 0.114 Uiso 1 1 calc R A .
C202 C 0.5569(9) 0.9100(9) 0.5145(5) 0.114(12) Uani 1 1 d G A .
H20B H 0.5075 0.9099 0.5410 0.136 Uiso 1 1 calc R . .
C203 C 0.6091(13) 0.9462(8) 0.5236(5) 0.132(15) Uani 1 1 d G . .
H20C H 0.5954 0.9708 0.5565 0.159 Uiso 1 1 calc R A .
C204 C 0.6814(11) 0.9464(8) 0.4847(8) 0.129(13) Uani 1 1 d G A .
H20D H 0.7171 0.9711 0.4910 0.155 Uiso 1 1 calc R . .
C205 C 0.7015(8) 0.9103(8) 0.4366(6) 0.081(8) Uani 1 1 d G . .
H20E H 0.7508 0.9105 0.4100 0.098 Uiso 1 1 calc R A .
C210 C 0.9910(10) 0.7894(10) 0.3418(8) 0.088(8) Uani 1 1 d G A .
C211 C 0.9579(10) 0.8557(10) 0.3651(11) 0.20(2) Uani 1 1 d G . .
H21B H 0.9047 0.8844 0.3618 0.241 Uiso 1 1 calc R A .
C212 C 1.0027(16) 0.8799(11) 0.3933(13) 0.46(6) Uani 1 1 d G A .
H21C H 0.9801 0.9252 0.4092 0.551 Uiso 1 1 calc R . .
C213 C 1.0807(16) 0.8379(14) 0.3981(12) 0.27(3) Uani 1 1 d G . .
H21D H 1.1113 0.8545 0.4174 0.321 Uiso 1 1 calc R A .
C214 C 1.1138(11) 0.7717(13) 0.3748(10) 0.19(2) Uani 1 1 d G A .
H21E H 1.1670 0.7429 0.3781 0.228 Uiso 1 1 calc R . .
C215 C 1.0690(11) 0.7474(8) 0.3466(8) 0.106(10) Uani 1 1 d G . .
H21F H 1.0916 0.7021 0.3307 0.127 Uiso 1 1 calc R A .
C220 C 0.7592(7) 0.7063(7) 0.4554(6) 0.046(5) Uani 1 1 d G A .
C221 C 0.7197(10) 0.6633(7) 0.4393(5) 0.066(7) Uani 1 1 d G . .
H22B H 0.7381 0.6461 0.4032 0.079 Uiso 1 1 calc R A .
C222 C 0.6534(10) 0.6455(8) 0.4759(9) 0.094(9) Uani 1 1 d G A .
H22C H 0.6265 0.6161 0.4649 0.113 Uiso 1 1 calc R . .
C223 C 0.6266(7) 0.6707(10) 0.5288(8) 0.101(10) Uani 1 1 d G . .
H22D H 0.5813 0.6586 0.5538 0.121 Uiso 1 1 calc R A .
C224 C 0.6660(11) 0.7137(9) 0.5449(5) 0.093(9) Uani 1 1 d G A .
H22E H 0.6477 0.7310 0.5810 0.112 Uiso 1 1 calc R . .
C225 C 0.7323(10) 0.7315(7) 0.5082(7) 0.078(8) Uani 1 1 d G . .
H22F H 0.7593 0.7609 0.5193 0.094 Uiso 1 1 calc R A .
O1A O 0.5727(14) 0.6558(14) 0.2864(11) 0.214(11) Uiso 1 1 d D . .
O1B O 0.178(4) 0.861(3) 0.045(3) 0.60(5) Uiso 1 1 d D . .
O1C O 0.910(3) 0.850(2) 0.934(2) 0.47(3) Uiso 1 1 d D . .
O1D O 0.831(3) 0.052(2) 0.381(2) 0.42(3) Uiso 1 1 d D . .
O1E O 0.849(2) 0.7432(13) 0.6377(14) 0.269(14) Uiso 1 1 d D . .
C1A C 0.6404(15) 0.6660(18) 0.3053(9) 0.173(14) Uiso 1 1 d D . .
H1AA H 0.6494 0.6320 0.3379 0.207 Uiso 1 1 calc R . .
H1AB H 0.6236 0.7154 0.3179 0.207 Uiso 1 1 calc R . .
C2A C 0.7216(11) 0.6557(18) 0.2632(11) 0.160(13) Uiso 1 1 d D . .
H2AA H 0.7598 0.6076 0.2690 0.192 Uiso 1 1 calc R . .
H2AB H 0.7482 0.6934 0.2645 0.192 Uiso 1 1 calc R . .
C3A C 0.6942(14) 0.6628(17) 0.2090(8) 0.153(12) Uiso 1 1 d D . .
H3AA H 0.7110 0.7018 0.1835 0.183 Uiso 1 1 calc R . .
H3AB H 0.7162 0.6171 0.1903 0.183 Uiso 1 1 calc R . .
C4A C 0.6016(13) 0.6812(17) 0.2294(10) 0.153(12) Uiso 1 1 d D . .
H4AA H 0.5789 0.7343 0.2260 0.183 Uiso 1 1 calc R . .
H4AB H 0.5792 0.6606 0.2048 0.183 Uiso 1 1 calc R . .
C1B C 0.155(4) 0.861(3) -0.007(3) 0.48(5) Uiso 1 1 d D . .
H1BA H 0.1633 0.9040 -0.0309 0.575 Uiso 1 1 calc R . .
H1BB H 0.0965 0.8629 0.0006 0.575 Uiso 1 1 calc R . .
C2B C 0.206(4) 0.794(3) -0.0371(13) 0.33(3) Uiso 1 1 d D . .
H2BA H 0.2449 0.8051 -0.0711 0.394 Uiso 1 1 calc R . .
H2BB H 0.1712 0.7681 -0.0468 0.394 Uiso 1 1 calc R . .
C3B C 0.252(3) 0.750(2) 0.007(2) 0.30(3) Uiso 1 1 d D . .
H3BA H 0.2559 0.6979 0.0084 0.365 Uiso 1 1 calc R . .
H3BB H 0.3073 0.7561 0.0012 0.365 Uiso 1 1 calc R . .
C4B C 0.195(4) 0.784(4) 0.0593(14) 0.42(4) Uiso 1 1 d D . .
H4BA H 0.1441 0.7691 0.0691 0.501 Uiso 1 1 calc R . .
H4BB H 0.2226 0.7701 0.0909 0.501 Uiso 1 1 calc R . .
C1C C 0.988(3) 0.826(2) 0.952(2) 0.35(3) Uiso 1 1 d D . .
H1CA H 0.9952 0.8648 0.9709 0.423 Uiso 1 1 calc R . .
H1CB H 1.0350 0.8117 0.9208 0.423 Uiso 1 1 calc R . .
C2C C 0.976(3) 0.763(3) 0.9926(14) 0.37(3) Uiso 1 1 d D . .
H2CA H 0.9335 0.7781 1.0264 0.439 Uiso 1 1 calc R . .
H2CB H 1.0281 0.7344 1.0031 0.439 Uiso 1 1 calc R . .
C3C C 0.949(3) 0.7201(14) 0.9570(18) 0.24(2) Uiso 1 1 d D . .
H3CA H 0.9960 0.6889 0.9324 0.290 Uiso 1 1 calc R . .
H3CB H 0.9140 0.6905 0.9802 0.290 Uiso 1 1 calc R . .
C4C C 0.899(2) 0.782(2) 0.9244(15) 0.226(18) Uiso 1 1 d D . .
H4CA H 0.9182 0.7737 0.8843 0.271 Uiso 1 1 calc R . .
H4CB H 0.8406 0.7835 0.9358 0.271 Uiso 1 1 calc R . .
C1D C 0.831(3) 0.125(3) 0.3561(13) 0.35(3) Uiso 1 1 d D . .
H1DA H 0.7812 0.1458 0.3407 0.424 Uiso 1 1 calc R . .
H1DB H 0.8794 0.1218 0.3251 0.424 Uiso 1 1 calc R . .
C2D C 0.832(2) 0.1739(13) 0.3980(19) 0.25(2) Uiso 1 1 d D . .
H2DA H 0.7754 0.1978 0.4182 0.305 Uiso 1 1 calc R . .
H2DB H 0.8598 0.2108 0.3802 0.305 Uiso 1 1 calc R . .
C3D C 0.880(3) 0.119(3) 0.4362(17) 0.43(4) Uiso 1 1 d D . .
H3DA H 0.9404 0.1103 0.4220 0.516 Uiso 1 1 calc R . .
H3DB H 0.8650 0.1345 0.4745 0.516 Uiso 1 1 calc R . .
C4D C 0.853(3) 0.0530(18) 0.4331(17) 0.26(2) Uiso 1 1 d D . .
H4DA H 0.8982 0.0091 0.4379 0.316 Uiso 1 1 calc R . .
H4DB H 0.8053 0.0518 0.4639 0.316 Uiso 1 1 calc R . .
C1E C 0.878(4) 0.780(2) 0.5848(13) 0.46(5) Uiso 1 1 d D . .
H1EA H 0.8491 0.7728 0.5575 0.546 Uiso 1 1 calc R . .
H1EB H 0.9371 0.7565 0.5715 0.546 Uiso 1 1 calc R . .
C2E C 0.866(3) 0.860(2) 0.5861(17) 0.27(2) Uiso 1 1 d D . .
H2EA H 0.8710 0.8857 0.5489 0.325 Uiso 1 1 calc R . .
H2EB H 0.9005 0.8714 0.6072 0.325 Uiso 1 1 calc R . .
C3E C 0.776(2) 0.8711(17) 0.618(2) 0.28(2) Uiso 1 1 d D . .
H3EA H 0.7615 0.9058 0.6471 0.339 Uiso 1 1 calc R . .
H3EB H 0.7379 0.8898 0.5928 0.339 Uiso 1 1 calc R . .
C4E C 0.7695(18) 0.797(2) 0.645(2) 0.31(3) Uiso 1 1 d D . .
H4EA H 0.7443 0.8015 0.6846 0.370 Uiso 1 1 calc R . .
H4EB H 0.7328 0.7815 0.6277 0.370 Uiso 1 1 calc R . .

loop_
_atom_site_aniso_label
_atom_site_aniso_U_11
_atom_site_aniso_U_22
_atom_site_aniso_U_33
_atom_site_aniso_U_23
_atom_site_aniso_U_13
_atom_site_aniso_U_12
Ni1 0.0357(14) 0.0499(16) 0.0340(15) -0.0146(12) -0.0106(12) 0.0053(12)
Ni2 0.0327(13) 0.0493(16) 0.0329(14) -0.0152(12) -0.0071(12) -0.0013(12)
Ni3 0.0376(14) 0.0549(17) 0.0349(15) -0.0122(13) -0.0146(12) -0.0075(13)
Ni4 0.0385(14) 0.0475(16) 0.0372(15) -0.0130(12) -0.0132(12) -0.0067(12)
Ni5 0.0335(13) 0.0425(15) 0.0363(14) -0.0111(12) -0.0098(12) -0.0076(12)
Ni6 0.0353(13) 0.0441(16) 0.0313(14) -0.0124(12) -0.0080(12) -0.0049(12)
Ni7 0.0381(14) 0.0425(16) 0.0343(15) -0.0101(12) -0.0088(12) 0.0041(12)
Ni8 0.0486(15) 0.0424(16) 0.0344(15) -0.0125(12) -0.0103(13) 0.0055(13)
Ni9 0.0421(14) 0.0371(15) 0.0372(15) -0.0106(12) -0.0069(12) 0.0041(12)
Ni10 0.0393(14) 0.0450(16) 0.0355(15) -0.0093(12) -0.0087(12) 0.0025(12)
Ni11 0.0441(15) 0.0522(17) 0.0373(15) -0.0122(13) -0.0045(13) 0.0097(13)
S1 0.035(3) 0.049(3) 0.035(3) -0.014(2) -0.006(2) -0.003(2)
S2 0.037(3) 0.053(3) 0.033(3) -0.014(2) -0.010(2) 0.008(2)
S3 0.032(3) 0.057(3) 0.041(3) -0.017(3) -0.013(2) 0.002(2)
S4 0.042(3) 0.074(4) 0.040(3) -0.024(3) -0.003(3) -0.007(3)
S5 0.044(3) 0.054(3) 0.035(3) -0.012(2) -0.009(2) -0.014(3)
S6 0.043(3) 0.047(3) 0.040(3) -0.007(2) -0.015(3) -0.007(2)
S7 0.044(3) 0.037(3) 0.043(3) -0.003(2) -0.017(3) -0.011(2)
S8 0.048(3) 0.040(3) 0.041(3) -0.011(2) -0.015(3) -0.006(2)
S9 0.041(3) 0.044(3) 0.033(3) -0.010(2) -0.013(2) -0.008(2)
S10 0.034(3) 0.054(3) 0.036(3) -0.011(2) -0.006(2) -0.010(2)
S11 0.037(3) 0.051(3) 0.028(3) -0.013(2) -0.009(2) -0.003(2)
S12 0.035(3) 0.058(4) 0.042(3) -0.008(3) -0.010(2) -0.005(3)
S13 0.058(3) 0.048(3) 0.036(3) -0.009(3) -0.019(3) 0.003(3)
S14 0.069(4) 0.040(3) 0.043(3) -0.012(3) -0.004(3) 0.006(3)
S15 0.055(3) 0.040(3) 0.049(3) -0.011(3) -0.021(3) 0.012(3)
S16 0.048(3) 0.056(4) 0.046(3) -0.021(3) -0.010(3) 0.010(3)
S17 0.053(3) 0.044(3) 0.032(3) -0.014(2) -0.009(3) -0.003(3)
S18 0.052(3) 0.045(3) 0.041(3) -0.013(3) -0.011(3) 0.003(3)
S19 0.058(3) 0.047(3) 0.039(3) -0.006(3) -0.011(3) 0.010(3)
S20 0.050(3) 0.053(4) 0.040(3) -0.011(3) -0.004(3) 0.008(3)
S21 0.046(3) 0.047(3) 0.053(3) -0.012(3) -0.011(3) 0.008(3)
S22 0.051(3) 0.057(4) 0.038(3) -0.015(3) -0.007(3) 0.009(3)
C10 0.062(13) 0.064(15) 0.026(11) -0.021(10) -0.011(11) -0.020(12)
C11 0.080(16) 0.098(18) 0.015(11) 0.005(11) -0.016(11) -0.033(14)
C12 0.13(3) 0.10(2) 0.066(19) -0.006(17) -0.047(19) -0.022(19)
C13 0.24(4) 0.07(2) 0.053(19) -0.022(16) -0.01(2) -0.05(2)
C14 0.12(2) 0.11(2) 0.051(18) -0.015(16) 0.042(17) -0.057(19)
C15 0.099(19) 0.093(19) 0.049(16) -0.041(14) 0.037(15) -0.019(15)
C20 0.020(9) 0.048(13) 0.035(11) -0.010(10) -0.008(9) 0.008(9)
C21 0.051(13) 0.076(16) 0.047(13) -0.026(12) -0.011(11) -0.013(12)
C22 0.075(16) 0.051(15) 0.055(15) -0.001(12) -0.026(13) 0.050(13)
C23 0.045(12) 0.074(17) 0.040(13) 0.029(11) -0.035(11) -0.008(12)
C24 0.074(15) 0.053(15) 0.027(11) 0.018(10) 0.003(11) -0.034(12)
C25 0.029(11) 0.076(15) 0.025(11) 0.000(10) -0.004(9) 0.000(11)
C30 0.025(10) 0.056(13) 0.027(11) -0.022(10) -0.003(9) 0.000(9)
C31 0.035(11) 0.030(11) 0.054(14) -0.005(10) -0.013(10) 0.000(9)
C32 0.062(14) 0.077(16) 0.009(10) -0.017(10) 0.014(10) -0.011(12)
C33 0.030(11) 0.041(13) 0.092(18) -0.035(12) -0.024(12) 0.004(10)
C34 0.047(13) 0.062(14) 0.040(13) -0.023(11) -0.005(11) -0.012(11)
C35 0.045(12) 0.054(14) 0.041(12) -0.027(11) -0.002(11) 0.000(11)
C40 0.19(3) 0.065(19) 0.09(2) 0.018(16) -0.10(2) -0.03(2)
C41 0.10(2) 0.13(2) 0.037(15) -0.032(15) 0.002(15) -0.078(19)
C42 0.12(3) 0.32(5) 0.039(17) -0.03(2) -0.010(19) -0.13(3)
C43 0.30(5) 0.42(7) 0.010(16) 0.00(2) 0.00(2) -0.31(5)
C44 0.42(8) 0.18(4) 0.15(4) 0.08(3) -0.18(5) -0.23(5)
C45 0.44(8) 0.15(3) 0.09(3) 0.06(3) -0.13(4) -0.14(4)
C50 0.036(11) 0.054(14) 0.030(11) 0.006(10) 0.011(10) -0.017(10)
C51 0.080(18) 0.063(19) 0.17(3) -0.04(2) -0.023(19) -0.014(16)
C52 0.16(3) 0.05(2) 0.18(3) -0.04(2) -0.07(3) 0.01(2)
C53 0.10(2) 0.06(2) 0.18(4) 0.03(2) 0.02(2) -0.019(17)
C54 0.08(2) 0.08(2) 0.22(4) 0.02(3) -0.05(2) 0.002(19)
C55 0.080(18) 0.09(2) 0.10(2) -0.017(17) -0.024(17) 0.002(16)
C60 0.024(10) 0.063(15) 0.062(15) -0.036(12) -0.014(11) 0.007(11)
C61 0.096(18) 0.091(17) 0.004(10) 0.032(11) 0.008(11) -0.052(14)
C62 0.09(2) 0.14(3) 0.026(13) 0.018(15) 0.022(14) -0.047(18)
C63 0.059(15) 0.11(2) 0.059(18) -0.038(16) -0.006(14) -0.011(16)
C64 0.050(15) 0.069(16) 0.075(17) -0.004(14) -0.021(14) -0.017(13)
C65 0.035(12) 0.081(17) 0.032(12) -0.015(12) -0.003(10) -0.011(11)
C70 0.059(13) 0.033(13) 0.045(13) 0.009(10) -0.024(11) -0.013(11)
C71 0.066(15) 0.076(18) 0.089(18) -0.016(15) -0.021(14) -0.032(15)
C72 0.10(2) 0.08(2) 0.15(3) -0.027(19) -0.03(2) -0.008(17)
C73 0.077(17) 0.075(19) 0.089(19) -0.019(15) -0.034(15) -0.019(15)
C74 0.091(17) 0.051(15) 0.093(18) 0.002(13) -0.064(15) -0.022(14)
C75 0.081(15) 0.049(14) 0.063(15) -0.005(11) -0.033(13) -0.033(12)
C80 0.038(11) 0.043(13) 0.055(14) 0.004(10) -0.023(11) -0.018(10)
C81 0.059(13) 0.084(16) 0.001(9) -0.002(9) 0.019(9) -0.034(12)
C82 0.061(15) 0.13(2) 0.061(17) -0.007(16) -0.014(14) -0.040(16)
C83 0.023(11) 0.11(2) 0.050(15) 0.012(13) 0.000(11) -0.027(12)
C84 0.039(12) 0.043(13) 0.056(14) 0.026(10) 0.004(11) -0.030(10)
C85 0.057(13) 0.046(13) 0.052(14) -0.021(11) -0.024(11) -0.003(11)
C90 0.056(13) 0.043(13) 0.032(12) -0.020(10) -0.006(11) -0.003(11)
C91 0.059(13) 0.067(15) 0.022(11) -0.027(11) 0.011(10) -0.004(11)
C92 0.084(16) 0.048(14) 0.035(13) -0.003(10) 0.003(12) -0.025(12)
C93 0.065(15) 0.074(17) 0.027(13) -0.015(12) -0.005(12) -0.001(13)
C94 0.15(2) 0.11(2) 0.070(18) -0.032(16) -0.056(19) -0.060(19)
C95 0.100(17) 0.079(17) 0.038(14) -0.012(12) 0.000(13) -0.055(14)
C100 0.013(10) 0.070(15) 0.068(15) -0.017(12) -0.018(11) 0.003(10)
C101 0.054(12) 0.040(12) 0.052(13) 0.002(10) -0.028(11) -0.027(10)
C102 0.104(19) 0.12(2) 0.057(17) -0.006(15) -0.049(16) -0.059(17)
C103 0.040(12) 0.079(16) 0.059(15) -0.002(12) -0.009(12) -0.040(11)
C104 0.088(17) 0.063(15) 0.049(14) 0.008(11) -0.021(13) -0.034(13)
C105 0.040(12) 0.059(14) 0.034(12) 0.022(10) -0.017(10) -0.030(10)
C110 0.030(10) 0.024(10) 0.044(12) -0.026(9) 0.004(9) -0.011(8)
C111 0.072(15) 0.058(14) 0.022(11) -0.001(10) 0.020(11) -0.032(12)
C112 0.098(18) 0.039(14) 0.047(15) 0.000(11) -0.018(15) 0.007(13)
C113 0.082(17) 0.065(15) 0.035(14) -0.039(12) 0.018(12) -0.018(13)
C114 0.073(15) 0.063(15) 0.058(16) -0.036(12) -0.005(13) -0.023(12)
C115 0.021(10) 0.034(11) 0.048(12) -0.028(9) 0.028(10) -0.015(9)
C120 0.056(13) 0.057(14) 0.017(10) 0.004(9) -0.024(10) 0.009(11)
C121 0.025(12) 0.095(18) 0.09(2) -0.039(15) 0.000(12) -0.020(12)
C122 0.058(15) 0.092(18) 0.045(15) -0.009(13) -0.001(13) -0.010(13)
C123 0.084(18) 0.099(19) 0.033(14) -0.003(13) -0.010(14) -0.006(15)
C124 0.061(15) 0.084(17) 0.053(16) 0.002(13) -0.021(13) -0.023(13)
C125 0.060(13) 0.043(12) 0.020(11) -0.004(9) -0.009(10) -0.004(10)
C130 0.050(12) 0.042(13) 0.041(13) -0.014(10) -0.009(11) -0.012(10)
C131 0.11(2) 0.11(2) 0.11(2) 0.040(17) -0.072(19) -0.043(17)
C132 0.14(3) 0.14(3) 0.18(3) 0.11(3) -0.11(3) -0.09(2)
C133 0.26(4) 0.10(2) 0.07(2) 0.004(17) -0.10(3) -0.04(3)
C134 0.15(3) 0.058(17) 0.053(18) -0.004(14) -0.018(17) 0.008(18)
C135 0.080(17) 0.099(19) 0.021(12) -0.006(12) 0.008(13) 0.001(14)
C140 0.00(2) 0.07(3) 0.12(4) -0.07(2) 0.04(2) 0.00(2)
C145 0.00(2) 0.29(8) 0.13(5) -0.11(5) 0.02(3) 0.01(3)
C144 0.23(8) 0.23(9) 0.21(8) -0.04(7) 0.13(6) 0.00(6)
C143 0.06(3) 0.14(5) 0.15(5) -0.03(4) 0.01(3) 0.00(3)
C142 0.13(5) 0.13(4) 0.20(6) -0.07(4) 0.00(4) -0.08(4)
C141 0.04(3) 0.46(12) 0.22(8) -0.16(8) -0.01(4) -0.03(5)
C240 0.12(8) 0.23(15) 0.00(4) -0.03(5) 0.04(4) -0.09(8)
C241 0.00(3) 0.00(3) 0.22(10) 0.08(4) 0.14(5) 0.04(2)
C242 0.00(3) 0.04(7) 0.03(5) -0.04(5) 0.00(4) 0.02(4)
C243 0.04(4) 0.00(3) 0.26(11) 0.03(5) -0.05(6) 0.01(3)
C244 0.05(4) 0.17(8) 0.20(10) -0.11(7) 0.00(5) -0.04(5)
C245 0.16(7) 0.02(4) 0.10(5) 0.08(3) -0.12(5) -0.06(4)
C150 0.028(11) 0.070(16) 0.072(16) -0.005(13) -0.028(11) 0.006(11)
C151 0.072(15) 0.058(16) 0.065(16) -0.031(13) -0.031(13) 0.039(13)
C152 0.11(2) 0.066(19) 0.052(16) 0.003(13) 0.004(16) 0.008(17)
C153 0.08(2) 0.041(18) 0.19(3) 0.039(19) -0.02(2) 0.039(16)
C154 0.12(3) 0.10(3) 0.54(8) 0.08(4) -0.20(4) 0.04(2)
C155 0.14(3) 0.08(2) 0.28(4) 0.04(2) -0.14(3) -0.04(2)
C160 0.064(15) 0.087(18) 0.043(14) -0.002(12) -0.025(13) -0.003(14)
C161 0.12(2) 0.10(2) 0.040(15) 0.004(14) -0.034(15) 0.027(17)
C162 0.10(2) 0.10(2) 0.09(2) 0.007(19) -0.03(2) -0.009(18)
C163 0.13(3) 0.19(4) 0.09(3) 0.06(2) 0.01(2) -0.02(3)
C164 0.14(3) 0.33(6) 0.09(3) 0.05(3) 0.06(3) -0.01(4)
C165 0.08(2) 0.24(4) 0.09(2) 0.06(3) 0.041(19) 0.03(2)
C170 0.025(10) 0.041(12) 0.023(11) -0.008(9) -0.003(9) 0.004(9)
C171 0.090(17) 0.036(13) 0.047(14) -0.006(11) 0.012(13) 0.017(12)
C172 0.13(2) 0.060(17) 0.047(15) -0.003(13) 0.000(15) -0.023(16)
C173 0.13(2) 0.10(2) 0.013(12) -0.022(13) 0.044(13) -0.042(18)
C174 0.13(2) 0.074(18) 0.072(18) -0.037(15) -0.032(17) -0.023(17)
C175 0.049(12) 0.056(14) 0.037(12) -0.030(11) 0.013(10) -0.009(11)
C180 0.057(14) 0.079(17) 0.019(11) -0.024(11) 0.005(10) -0.013(13)
C181 0.091(18) 0.025(14) 0.090(18) -0.025(12) -0.005(15) -0.008(12)
C182 0.11(2) 0.065(18) 0.12(2) -0.014(17) -0.028(19) -0.049(17)
C183 0.19(3) 0.032(16) 0.041(15) 0.010(12) 0.029(17) -0.045(19)
C184 0.18(3) 0.048(19) 0.062(17) -0.037(14) -0.052(19) 0.037(18)
C185 0.078(17) 0.09(2) 0.056(16) -0.045(15) -0.023(13) 0.017(15)
C190 0.063(18) 0.15(3) 0.055(17) 0.034(17) 0.047(14) 0.029(18)
C191 0.06(2) 0.21(4) 0.15(4) -0.01(3) 0.01(2) 0.04(3)
C192 0.10(3) 0.28(6) 0.13(4) 0.02(3) 0.02(2) -0.08(3)
C193 0.12(3) 0.18(3) 0.21(4) -0.01(3) -0.08(3) -0.09(3)
C194 0.048(15) 0.10(2) 0.084(19) 0.016(17) -0.017(14) -0.013(15)
C195 0.025(12) 0.066(17) 0.089(19) 0.009(14) -0.003(12) -0.006(11)
C200 0.058(15) 0.11(2) 0.036(14) -0.029(13) -0.008(13) 0.042(14)
C201 0.062(15) 0.12(2) 0.043(15) -0.012(15) 0.018(13) 0.040(15)
C202 0.10(2) 0.13(3) 0.038(17) -0.015(16) 0.032(16) 0.028(19)
C203 0.16(3) 0.12(3) 0.06(2) -0.052(19) -0.02(2) 0.05(2)
C204 0.16(3) 0.08(2) 0.11(2) -0.070(19) -0.08(2) 0.07(2)
C205 0.107(19) 0.075(18) 0.062(17) -0.033(14) -0.036(15) 0.001(15)
C210 0.061(16) 0.066(18) 0.13(2) -0.023(16) -0.028(16) 0.006(14)
C211 0.09(2) 0.08(2) 0.45(6) -0.15(3) -0.04(3) -0.015(18)
C212 0.21(5) 0.28(6) 1.03(17) -0.34(8) -0.33(8) 0.00(4)
C213 0.23(5) 0.21(5) 0.46(8) -0.09(5) -0.22(6) -0.07(4)
C214 0.18(3) 0.11(3) 0.32(5) -0.11(3) -0.16(4) 0.03(2)
C215 0.12(2) 0.09(2) 0.13(2) -0.008(18) -0.08(2) -0.019(19)
C220 0.045(12) 0.006(10) 0.082(17) 0.010(10) -0.025(12) 0.004(9)
C221 0.041(13) 0.078(18) 0.058(15) -0.010(13) -0.002(13) 0.008(13)
C222 0.070(19) 0.12(2) 0.10(2) -0.026(19) -0.038(17) -0.006(17)
C223 0.054(16) 0.13(3) 0.10(3) 0.021(19) -0.011(17) -0.012(17)
C224 0.075(19) 0.11(2) 0.045(16) 0.021(15) 0.017(15) 0.012(17)
C225 0.11(2) 0.080(18) 0.029(13) -0.007(13) -0.011(14) -0.006(15)

loop_
_atom_type_symbol
_atom_type_description
_atom_type_scat_dispersion_real
_atom_type_scat_dispersion_imag
_atom_type_scat_source
C C 0.0033 0.0016 'International Tables Vol C Tables 4.2.6.8 and 6.1.1.4'
S S 0.1246 0.1234 'International Tables Vol C Tables 4.2.6.8 and 6.1.1.4'
Ni Ni 0.3393 1.1124 'International Tables Vol C Tables 4.2.6.8 and 6.1.1.4'
O O 0.0106 0.0060 'International Tables Vol C Tables 4.2.6.8 and 6.1.1.4'
H H 0.0000 0.0000 'International Tables Vol C Tables 4.2.6.8 and 6.1.1.4'

loop_
_geom_angle_atom_site_label_1
_geom_angle_atom_site_label_2
_geom_angle_atom_site_label_3
_geom_angle
_geom_angle_site_symmetry_1
_geom_angle_site_symmetry_3
_geom_angle_publ_flag
S2 Ni1 S1 82.47(19) . . ?
S2 Ni1 S22 97.8(2) . . ?
S1 Ni1 S22 176.8(2) . . ?
S2 Ni1 S21 179.6(2) . . ?
S1 Ni1 S21 97.5(2) . . ?
S22 Ni1 S21 82.2(2) . . ?
S2 Ni1 Ni11 131.17(15) . . ?
S1 Ni1 Ni11 133.10(16) . . ?
S22 Ni1 Ni11 48.66(14) . . ?
S21 Ni1 Ni11 49.15(13) . . ?
S2 Ni1 Ni2 48.93(12) . . ?
S1 Ni1 Ni2 48.77(14) . . ?
S22 Ni1 Ni2 133.47(18) . . ?
S21 Ni1 Ni2 131.29(15) . . ?
Ni11 Ni1 Ni2 124.18(10) . . ?
S1 Ni2 S4 170.8(2) . . ?
S1 Ni2 S2 82.86(19) . . ?
S4 Ni2 S2 95.16(19) . . ?
S1 Ni2 S3 99.47(19) . . ?
S4 Ni2 S3 82.02(19) . . ?
S2 Ni2 S3 175.95(18) . . ?
S1 Ni2 Ni1 49.20(12) . . ?
S4 Ni2 Ni1 123.30(15) . . ?
S2 Ni2 Ni1 49.01(15) . . ?
S3 Ni2 Ni1 130.53(18) . . ?
S4 Ni3 S3 81.9(2) . . ?
S4 Ni3 S5 177.4(2) . . ?
S3 Ni3 S5 95.52(19) . . ?
S4 Ni3 S6 99.9(2) . . ?
S3 Ni3 S6 174.36(19) . . ?
S5 Ni3 S6 82.60(19) . . ?
S4 Ni3 Ni4 132.82(16) . . ?
S3 Ni3 Ni4 126.62(15) . . ?
S5 Ni3 Ni4 48.84(13) . . ?
S6 Ni3 Ni4 48.50(13) . . ?
S6 Ni4 S8 174.0(2) . . ?
S6 Ni4 S5 83.27(18) . . ?
S8 Ni4 S5 97.16(19) . . ?
S6 Ni4 S7 95.97(19) . . ?
S8 Ni4 S7 83.58(18) . . ?
S5 Ni4 S7 179.24(19) . . ?
S6 Ni4 Ni5 126.30(15) . . ?
S8 Ni4 Ni5 49.44(13) . . ?
S5 Ni4 Ni5 131.51(17) . . ?
S7 Ni4 Ni5 48.96(14) . . ?
S6 Ni4 Ni3 49.38(14) . . ?
S8 Ni4 Ni3 127.00(17) . . ?
S5 Ni4 Ni3 48.84(12) . . ?
S7 Ni4 Ni3 130.53(14) . . ?
Ni5 Ni4 Ni3 118.33(10) . . ?
S9 Ni5 S10 82.91(19) . . ?
S9 Ni5 S7 176.96(18) . . ?
S10 Ni5 S7 95.0(2) . . ?
S9 Ni5 S8 98.24(19) . . ?
S10 Ni5 S8 174.57(19) . . ?
S7 Ni5 S8 83.66(19) . . ?
S9 Ni5 Ni4 130.39(15) . . ?
S10 Ni5 Ni4 126.56(15) . . ?
S7 Ni5 Ni4 49.52(13) . . ?
S8 Ni5 Ni4 48.98(13) . . ?
S10 Ni6 S11 172.94(18) . . ?
S10 Ni6 S9 83.27(18) . . ?
S11 Ni6 S9 99.59(19) . . ?
S10 Ni6 S12 99.4(2) . . ?
S11 Ni6 S12 77.52(19) . . ?
S9 Ni6 S12 176.5(2) . . ?
S10 Ni6 Ni7 123.62(14) . . ?
S11 Ni6 Ni7 49.62(12) . . ?
S9 Ni6 Ni7 127.04(16) . . ?
S12 Ni6 Ni7 49.48(15) . . ?
S13 Ni7 S12 173.98(19) . . ?
S13 Ni7 S11 98.3(2) . . ?
S12 Ni7 S11 77.66(19) . . ?
S13 Ni7 S14 84.3(2) . . ?
S12 Ni7 S14 99.8(2) . . ?
S11 Ni7 S14 177.0(2) . . ?
S13 Ni7 Ni6 124.19(15) . . ?
S12 Ni7 Ni6 49.79(13) . . ?
S11 Ni7 Ni6 49.50(14) . . ?
S14 Ni7 Ni6 129.79(17) . . ?
S13 Ni8 S16 169.7(2) . . ?
S13 Ni8 S15 94.5(2) . . ?
S16 Ni8 S15 83.4(2) . . ?
S13 Ni8 S14 83.7(2) . . ?
S16 Ni8 S14 99.3(2) . . ?
S15 Ni8 S14 175.1(2) . . ?
S13 Ni8 Ni9 123.46(17) . . ?
S16 Ni8 Ni9 48.38(15) . . ?
S15 Ni8 Ni9 48.57(13) . . ?
S14 Ni8 Ni9 136.02(16) . . ?
S17 Ni9 S16 175.9(2) . . ?
S17 Ni9 S15 96.3(2) . . ?
S16 Ni9 S15 83.7(2) . . ?
S17 Ni9 S18 83.14(19) . . ?
S16 Ni9 S18 97.1(2) . . ?
S15 Ni9 S18 176.0(2) . . ?
S17 Ni9 Ni8 128.79(14) . . ?
S16 Ni9 Ni8 48.63(13) . . ?
S15 Ni9 Ni8 48.78(16) . . ?
S18 Ni9 Ni8 134.25(18) . . ?
S17 Ni9 Ni10 47.92(14) . . ?
S16 Ni9 Ni10 129.64(17) . . ?
S15 Ni9 Ni10 133.24(15) . . ?
S18 Ni9 Ni10 48.71(13) . . ?
Ni8 Ni9 Ni10 125.07(10) . . ?
S17 Ni10 S19 98.8(2) . . ?
S17 Ni10 S20 174.1(2) . . ?
S19 Ni10 S20 82.25(19) . . ?
S17 Ni10 S18 83.21(19) . . ?
S19 Ni10 S18 175.8(2) . . ?
S20 Ni10 S18 95.4(2) . . ?
S17 Ni10 Ni9 48.06(14) . . ?
S19 Ni10 Ni9 130.56(16) . . ?
S20 Ni10 Ni9 127.24(17) . . ?
S18 Ni10 Ni9 48.66(13) . . ?
S22 Ni11 S20 100.0(2) . . ?
S22 Ni11 S19 171.4(2) . . ?
S20 Ni11 S19 81.9(2) . . ?
S22 Ni11 S21 82.9(2) . . ?
S20 Ni11 S21 175.1(2) . . ?
S19 Ni11 S21 94.6(2) . . ?
S22 Ni11 Ni1 49.33(13) . . ?
S20 Ni11 Ni1 130.06(19) . . ?
S19 Ni11 Ni1 123.28(15) . . ?
S21 Ni11 Ni1 49.43(15) . . ?
C10 S1 Ni2 109.9(4) . . ?
C10 S1 Ni1 113.8(5) . . ?
Ni2 S1 Ni1 82.03(17) . . ?
C20 S2 Ni2 108.5(4) . . ?
C20 S2 Ni1 99.8(4) . . ?
Ni2 S2 Ni1 82.06(18) . . ?
C30 S3 Ni3 108.5(4) . . ?
C30 S3 Ni2 107.0(4) . . ?
Ni3 S3 Ni2 92.5(2) . . ?
C41 S4 Ni2 112.4(6) . . ?
C41 S4 Ni3 105.2(6) . . ?
Ni2 S4 Ni3 92.7(2) . . ?
C50 S5 Ni4 105.8(5) . . ?
C50 S5 Ni3 104.8(5) . . ?
Ni4 S5 Ni3 82.32(17) . . ?
C60 S6 Ni4 110.0(4) . . ?
C60 S6 Ni3 111.2(4) . . ?
Ni4 S6 Ni3 82.13(19) . . ?
C70 S7 Ni5 103.0(5) . . ?
C70 S7 Ni4 105.4(5) . . ?
Ni5 S7 Ni4 81.52(18) . . ?
C80 S8 Ni4 110.1(4) . . ?
C80 S8 Ni5 107.1(4) . . ?
Ni4 S8 Ni5 81.58(17) . . ?
C90 S9 Ni5 104.2(4) . . ?
C90 S9 Ni6 108.4(4) . . ?
Ni5 S9 Ni6 94.3(2) . . ?
C100 S10 Ni6 111.1(4) . . ?
C100 S10 Ni5 108.1(4) . . ?
Ni6 S10 Ni5 94.8(2) . . ?
C110 S11 Ni6 116.6(4) . . ?
C110 S11 Ni7 114.6(4) . . ?
Ni6 S11 Ni7 80.88(17) . . ?
C120 S12 Ni7 117.4(4) . . ?
C120 S12 Ni6 113.1(4) . . ?
Ni7 S12 Ni6 80.73(18) . . ?
C130 S13 Ni7 108.2(5) . . ?
C130 S13 Ni8 111.9(4) . . ?
Ni7 S13 Ni8 96.8(2) . . ?
C140 S14 C240 12(2) . . ?
C140 S14 Ni7 108.2(13) . . ?
C240 S14 Ni7 97.5(17) . . ?
C140 S14 Ni8 103.6(11) . . ?
C240 S14 Ni8 99.4(12) . . ?
Ni7 S14 Ni8 94.8(2) . . ?
C150 S15 Ni9 103.0(5) . . ?
C150 S15 Ni8 102.4(5) . . ?
Ni9 S15 Ni8 82.6(2) . . ?
C160 S16 Ni9 111.0(6) . . ?
C160 S16 Ni8 109.8(5) . . ?
Ni9 S16 Ni8 82.98(19) . . ?
C170 S17 Ni10 109.7(4) . . ?
C170 S17 Ni9 108.9(4) . . ?
Ni10 S17 Ni9 84.0(2) . . ?
C180 S18 Ni9 99.3(5) . . ?
C180 S18 Ni10 106.7(5) . . ?
Ni9 S18 Ni10 82.63(17) . . ?
C195 S19 Ni10 108.3(6) . . ?
C195 S19 Ni11 111.5(5) . . ?
Ni10 S19 Ni11 93.2(2) . . ?
C200 S20 Ni10 108.8(5) . . ?
C200 S20 Ni11 107.1(5) . . ?
Ni10 S20 Ni11 92.9(2) . . ?
C210 S21 Ni11 107.6(6) . . ?
C210 S21 Ni1 100.6(6) . . ?
Ni11 S21 Ni1 81.4(2) . . ?
C220 S22 Ni11 111.2(4) . . ?
C220 S22 Ni1 115.6(5) . . ?
Ni11 S22 Ni1 82.01(18) . . ?
C11 C10 C15 120.0 . . ?
C11 C10 S1 122.5(9) . . ?
C15 C10 S1 117.5(9) . . ?
C10 C11 C12 120.0 . . ?
C11 C12 C13 120.0 . . ?
C14 C13 C12 120.0 . . ?
C13 C14 C15 120.0 . . ?
C14 C15 C10 120.0 . . ?
C21 C20 C25 120.0 . . ?
C21 C20 S2 121.3(8) . . ?
C25 C20 S2 118.4(8) . . ?
C20 C21 C22 120.0 . . ?
C23 C22 C21 120.0 . . ?
C22 C23 C24 120.0 . . ?
C25 C24 C23 120.0 . . ?
C24 C25 C20 120.0 . . ?
C31 C30 C35 120.0 . . ?
C31 C30 S3 118.8(7) . . ?
C35 C30 S3 121.2(7) . . ?
C30 C31 C32 120.0 . . ?
C33 C32 C31 120.0 . . ?
C32 C33 C34 120.0 . . ?
C33 C34 C35 120.0 . . ?
C34 C35 C30 120.0 . . ?
C41 C40 C45 120.0 . . ?
C40 C41 C42 120.0 . . ?
C40 C41 S4 121.0(14) . . ?
C42 C41 S4 118.8(14) . . ?
C43 C42 C41 120.0 . . ?
C42 C43 C44 120.0 . . ?
C43 C44 C45 120.0 . . ?
C44 C45 C40 120.0 . . ?
C51 C50 C55 120.0 . . ?
C51 C50 S5 119.9(12) . . ?
C55 C50 S5 119.9(12) . . ?
C50 C51 C52 120.0 . . ?
C51 C52 C53 120.0 . . ?
C54 C53 C52 120.0 . . ?
C55 C54 C53 120.0 . . ?
C54 C55 C50 120.0 . . ?
C61 C60 C65 120.0 . . ?
C61 C60 S6 118.6(9) . . ?
C65 C60 S6 121.4(9) . . ?
C62 C61 C60 120.0 . . ?
C61 C62 C63 120.0 . . ?
C64 C63 C62 120.0 . . ?
C65 C64 C63 120.0 . . ?
C64 C65 C60 120.0 . . ?
C71 C70 C75 120.0 . . ?
C71 C70 S7 119.9(9) . . ?
C75 C70 S7 119.8(9) . . ?
C70 C71 C72 120.0 . . ?
C73 C72 C71 120.0 . . ?
C74 C73 C72 120.0 . . ?
C75 C74 C73 120.0 . . ?
C74 C75 C70 120.0 . . ?
C81 C80 C85 120.0 . . ?
C81 C80 S8 116.8(7) . . ?
C85 C80 S8 123.0(7) . . ?
C82 C81 C80 120.0 . . ?
C81 C82 C83 120.0 . . ?
C82 C83 C84 120.0 . . ?
C85 C84 C83 120.0 . . ?
C84 C85 C80 120.0 . . ?
C91 C90 C95 120.0 . . ?
C91 C90 S9 118.9(8) . . ?
C95 C90 S9 121.1(8) . . ?
C90 C91 C92 120.0 . . ?
C91 C92 C93 120.0 . . ?
C94 C93 C92 120.0 . . ?
C95 C94 C93 120.0 . . ?
C94 C95 C90 120.0 . . ?
C101 C100 C105 120.0 . . ?
C101 C100 S10 121.2(8) . . ?
C105 C100 S10 118.7(8) . . ?
C100 C101 C102 120.0 . . ?
C103 C102 C101 120.0 . . ?
C102 C103 C104 120.0 . . ?
C103 C104 C105 120.0 . . ?
C104 C105 C100 120.0 . . ?
C111 C110 C115 120.0 . . ?
C111 C110 S11 116.2(8) . . ?
C115 C110 S11 123.8(8) . . ?
C110 C111 C112 120.0 . . ?
C111 C112 C113 120.0 . . ?
C114 C113 C112 120.0 . . ?
C115 C114 C113 120.0 . . ?
C114 C115 C110 120.0 . . ?
C121 C120 C125 120.0 . . ?
C121 C120 S12 117.6(8) . . ?
C125 C120 S12 122.4(8) . . ?
C120 C121 C122 120.0 . . ?
C121 C122 C123 120.0 . . ?
C124 C123 C122 120.0 . . ?
C123 C124 C125 120.0 . . ?
C124 C125 C120 120.0 . . ?
C131 C130 C135 120.0 . . ?
C131 C130 S13 121.8(10) . . ?
C135 C130 S13 118.2(10) . . ?
C130 C131 C132 120.0 . . ?
C133 C132 C131 120.0 . . ?
C132 C133 C134 120.0 . . ?
C135 C134 C133 120.0 . . ?
C134 C135 C130 120.0 . . ?
C145 C140 C141 120.0 . . ?
C145 C140 S14 119(2) . . ?
C141 C140 S14 120(2) . . ?
C140 C145 C144 120.0 . . ?
C145 C144 C143 120.0 . . ?
C144 C143 C142 120.0 . . ?
C141 C142 C143 120.0 . . ?
C142 C141 C140 120.0 . . ?
C241 C240 C245 120.0 . . ?
C241 C240 S14 123(2) . . ?
C245 C240 S14 117(2) . . ?
C240 C241 C242 120.0 . . ?
C243 C242 C241 120.0 . . ?
C242 C243 C244 120.0 . . ?
C243 C244 C245 120.0 . . ?
C244 C245 C240 120.0 . . ?
C151 C150 C155 120.0 . . ?
C151 C150 S15 119.9(10) . . ?
C155 C150 S15 120.1(10) . . ?
C150 C151 C152 120.0 . . ?
C151 C152 C153 120.0 . . ?
C154 C153 C152 120.0 . . ?
C153 C154 C155 120.0 . . ?
C154 C155 C150 120.0 . . ?
C161 C160 C165 120.0 . . ?
C161 C160 S16 122.8(12) . . ?
C165 C160 S16 117.2(12) . . ?
C162 C161 C160 120.0 . . ?
C161 C162 C163 120.0 . . ?
C164 C163 C162 120.0 . . ?
C163 C164 C165 120.0 . . ?
C164 C165 C160 120.0 . . ?
C171 C170 C175 120.0 . . ?
C171 C170 S17 117.8(8) . . ?
C175 C170 S17 122.1(8) . . ?
C172 C171 C170 120.0 . . ?
C171 C172 C173 120.0 . . ?
C174 C173 C172 120.0 . . ?
C173 C174 C175 120.0 . . ?
C174 C175 C170 120.0 . . ?
C181 C180 C185 120.0 . . ?
C181 C180 S18 118.4(12) . . ?
C185 C180 S18 121.6(12) . . ?
C180 C181 C182 120.0 . . ?
C183 C182 C181 120.0 . . ?
C184 C183 C182 120.0 . . ?
C183 C184 C185 120.0 . . ?
C184 C185 C180 120.0 . . ?
C191 C190 C195 120.0 . . ?
C190 C191 C192 120.0 . . ?
C191 C192 C193 120.0 . . ?
C192 C193 C194 120.0 . . ?
C195 C194 C193 120.0 . . ?
C194 C195 C190 120.0 . . ?
C194 C195 S19 122.8(14) . . ?
C190 C195 S19 117.0(14) . . ?
C201 C200 C205 120.0 . . ?
C201 C200 S20 118.7(10) . . ?
C205 C200 S20 121.3(10) . . ?
C202 C201 C200 120.0 . . ?
C201 C202 C203 120.0 . . ?
C204 C203 C202 120.0 . . ?
C203 C204 C205 120.0 . . ?
C204 C205 C200 120.0 . . ?
C211 C210 C215 120.0 . . ?
C211 C210 S21 122.6(12) . . ?
C215 C210 S21 117.3(12) . . ?
C212 C211 C210 120.0 . . ?
C213 C212 C211 120.0 . . ?
C214 C213 C212 120.0 . . ?
C213 C214 C215 120.0 . . ?
C214 C215 C210 120.0 . . ?
C221 C220 C225 120.0 . . ?
C221 C220 S22 123.6(12) . . ?
C225 C220 S22 116.4(12) . . ?
C222 C221 C220 120.0 . . ?
C221 C222 C223 120.0 . . ?
C224 C223 C222 120.0 . . ?
C223 C224 C225 120.0 . . ?
C224 C225 C220 120.0 . . ?
C1A O1A C4A 93.6(18) . . ?
C4B O1B C1B 96(3) . . ?
C1C O1C C4C 102(3) . . ?
C1D O1D C4D 101.7(11) . . ?
C4E O1E C1E 90(3) . . ?
O1A C1A C2A 116.3(17) . . ?
C1A C2A C3A 101.4(7) . . ?
C4A C3A C2A 101.4(7) . . ?
O1A C4A C3A 115.3(18) . . ?
O1B C1B C2B 112(3) . . ?
C1B C2B C3B 100.7(8) . . ?
C4B C3B C2B 100.7(8) . . ?
O1B C4B C3B 105(4) . . ?
O1C C1C C2C 102(4) . . ?
C1C C2C C3C 100.5(8) . . ?
C4C C3C C2C 100.4(8) . . ?
O1C C4C C3C 110(3) . . ?
O1D C1D C2D 112.1(12) . . ?
C1D C2D C3D 100.6(8) . . ?
C4D C3D C2D 100.6(8) . . ?
O1D C4D C3D 112.6(12) . . ?
O1E C1E C2E 115.5(15) . . ?
C1E C2E C3E 91(3) . . ?
C4E C3E C2E 106.1(16) . . ?
O1E C4E C3E 112.8(14) . . ?

loop_
_geom_bond_atom_site_label_1
_geom_bond_atom_site_label_2
_geom_bond_distance
_geom_bond_site_symmetry_2
_geom_bond_publ_flag
Ni1 S2 2.207(6) . ?
Ni1 S1 2.214(5) . ?
Ni1 S22 2.217(5) . ?
Ni1 S21 2.224(6) . ?
Ni1 Ni11 2.895(3) . ?
Ni1 Ni2 2.896(3) . ?
Ni2 S1 2.199(5) . ?
Ni2 S4 2.200(6) . ?
Ni2 S2 2.204(5) . ?
Ni2 S3 2.207(5) . ?
Ni3 S4 2.206(5) . ?
Ni3 S3 2.205(6) . ?
Ni3 S5 2.217(5) . ?
Ni3 S6 2.236(6) . ?
Ni3 Ni4 2.919(3) . ?
Ni4 S6 2.207(5) . ?
Ni4 S8 2.210(5) . ?
Ni4 S5 2.217(5) . ?
Ni4 S7 2.228(5) . ?
Ni4 Ni5 2.897(3) . ?
Ni5 S9 2.205(5) . ?
Ni5 S10 2.208(5) . ?
Ni5 S7 2.209(5) . ?
Ni5 S8 2.225(5) . ?
Ni6 S10 2.188(5) . ?
Ni6 S11 2.207(5) . ?
Ni6 S9 2.210(5) . ?
Ni6 S12 2.217(5) . ?
Ni6 Ni7 2.865(3) . ?
Ni7 S13 2.179(6) . ?
Ni7 S12 2.207(6) . ?
Ni7 S11 2.211(5) . ?
Ni7 S14 2.221(5) . ?
Ni8 S13 2.200(5) . ?
Ni8 S16 2.217(5) . ?
Ni8 S15 2.224(6) . ?
Ni8 S14 2.228(6) . ?
Ni8 Ni9 2.932(3) . ?
Ni9 S17 2.200(5) . ?
Ni9 S16 2.209(6) . ?
Ni9 S15 2.217(5) . ?
Ni9 S18 2.227(5) . ?
Ni9 Ni10 2.942(3) . ?
Ni10 S17 2.195(5) . ?
Ni10 S19 2.198(5) . ?
Ni10 S20 2.209(6) . ?
Ni10 S18 2.229(5) . ?
Ni11 S22 2.195(5) . ?
Ni11 S20 2.210(5) . ?
Ni11 S19 2.210(5) . ?
Ni11 S21 2.215(5) . ?
S1 C10 1.764(10) . ?
S2 C20 1.801(8) . ?
S3 C30 1.783(8) . ?
S4 C41 1.804(14) . ?
S5 C50 1.752(12) . ?
S6 C60 1.780(9) . ?
S7 C70 1.771(9) . ?
S8 C80 1.796(9) . ?
S9 C90 1.801(8) . ?
S10 C100 1.781(9) . ?
S11 C110 1.763(9) . ?
S12 C120 1.782(9) . ?
S13 C130 1.791(11) . ?
S14 C140 1.71(2) . ?
S14 C240 1.89(3) . ?
S15 C150 1.774(10) . ?
S16 C160 1.795(13) . ?
S17 C170 1.790(8) . ?
S18 C180 1.791(11) . ?
S19 C195 1.761(15) . ?
S20 C200 1.803(10) . ?
S21 C210 1.777(13) . ?
S22 C220 1.781(12) . ?
C10 C11 1.3900 . ?
C10 C15 1.3900 . ?
C11 C12 1.3900 . ?
C12 C13 1.3900 . ?
C13 C14 1.3900 . ?
C14 C15 1.3900 . ?
C20 C21 1.3900 . ?
C20 C25 1.3900 . ?
C21 C22 1.3900 . ?
C22 C23 1.3900 . ?
C23 C24 1.3900 . ?
C24 C25 1.3900 . ?
C30 C31 1.3900 . ?
C30 C35 1.3900 . ?
C31 C32 1.3900 . ?
C32 C33 1.3900 . ?
C33 C34 1.3900 . ?
C34 C35 1.3900 . ?
C40 C41 1.3900 . ?
C40 C45 1.3900 . ?
C41 C42 1.3900 . ?
C42 C43 1.3900 . ?
C43 C44 1.3900 . ?
C44 C45 1.3900 . ?
C50 C51 1.3900 . ?
C50 C55 1.3900 . ?
C51 C52 1.3900 . ?
C52 C53 1.3900 . ?
C53 C54 1.3900 . ?
C54 C55 1.3900 . ?
C60 C61 1.3900 . ?
C60 C65 1.3900 . ?
C61 C62 1.3900 . ?
C62 C63 1.3900 . ?
C63 C64 1.3900 . ?
C64 C65 1.3900 . ?
C70 C71 1.3900 . ?
C70 C75 1.3900 . ?
C71 C72 1.3900 . ?
C72 C73 1.3900 . ?
C73 C74 1.3900 . ?
C74 C75 1.3900 . ?
C80 C81 1.3900 . ?
C80 C85 1.3900 . ?
C81 C82 1.3900 . ?
C82 C83 1.3900 . ?
C83 C84 1.3900 . ?
C84 C85 1.3900 . ?
C90 C91 1.3900 . ?
C90 C95 1.3900 . ?
C91 C92 1.3900 . ?
C92 C93 1.3900 . ?
C93 C94 1.3900 . ?
C94 C95 1.3900 . ?
C100 C101 1.3900 . ?
C100 C105 1.3900 . ?
C101 C102 1.3900 . ?
C102 C103 1.3900 . ?
C103 C104 1.3900 . ?
C104 C105 1.3900 . ?
C110 C111 1.3900 . ?
C110 C115 1.3900 . ?
C111 C112 1.3900 . ?
C112 C113 1.3900 . ?
C113 C114 1.3900 . ?
C114 C115 1.3900 . ?
C120 C121 1.3900 . ?
C120 C125 1.3900 . ?
C121 C122 1.3900 . ?
C122 C123 1.3900 . ?
C123 C124 1.3900 . ?
C124 C125 1.3900 . ?
C130 C131 1.3900 . ?
C130 C135 1.3900 . ?
C131 C132 1.3900 . ?
C132 C133 1.3900 . ?
C133 C134 1.3900 . ?
C134 C135 1.3900 . ?
C140 C145 1.3900 . ?
C140 C141 1.3900 . ?
C145 C144 1.3900 . ?
C144 C143 1.3900 . ?
C143 C142 1.3900 . ?
C142 C141 1.3900 . ?
C240 C241 1.3900 . ?
C240 C245 1.3900 . ?
C241 C242 1.3900 . ?
C242 C243 1.3900 . ?
C243 C244 1.3900 . ?
C244 C245 1.3900 . ?
C150 C151 1.3900 . ?
C150 C155 1.3900 . ?
C151 C152 1.3900 . ?
C152 C153 1.3900 . ?
C153 C154 1.3900 . ?
C154 C155 1.3900 . ?
C160 C161 1.3900 . ?
C160 C165 1.3900 . ?
C161 C162 1.3900 . ?
C162 C163 1.3900 . ?
C163 C164 1.3900 . ?
C164 C165 1.3900 . ?
C170 C171 1.3900 . ?
C170 C175 1.3900 . ?
C171 C172 1.3900 . ?
C172 C173 1.3900 . ?
C173 C174 1.3900 . ?
C174 C175 1.3900 . ?
C180 C181 1.3900 . ?
C180 C185 1.3900 . ?
C181 C182 1.3900 . ?
C182 C183 1.3900 . ?
C183 C184 1.3900 . ?
C184 C185 1.3900 . ?
C190 C191 1.3900 . ?
C190 C195 1.3900 . ?
C191 C192 1.3900 . ?
C192 C193 1.3900 . ?
C193 C194 1.3900 . ?
C194 C195 1.3900 . ?
C200 C201 1.3900 . ?
C200 C205 1.3900 . ?
C201 C202 1.3900 . ?
C202 C203 1.3900 . ?
C203 C204 1.3900 . ?
C204 C205 1.3900 . ?
C210 C211 1.3900 . ?
C210 C215 1.3900 . ?
C211 C212 1.3900 . ?
C212 C213 1.3900 . ?
C213 C214 1.3900 . ?
C214 C215 1.3900 . ?
C220 C221 1.3900 . ?
C220 C225 1.3900 . ?
C221 C222 1.3900 . ?
C222 C223 1.3900 . ?
C223 C224 1.3900 . ?
C224 C225 1.3900 . ?
O1A C1A 1.459(4) . ?
O1A C4A 1.459(4) . ?
O1B C4B 1.460(4) . ?
O1B C1B 1.460(4) . ?
O1C C1C 1.461(4) . ?
O1C C4C 1.461(4) . ?
O1D C1D 1.460(4) . ?
O1D C4D 1.461(4) . ?
O1E C4E 1.460(4) . ?
O1E C1E 1.461(4) . ?
C1A C2A 1.518(4) . ?
C2A C3A 1.524(10) . ?
C3A C4A 1.518(4) . ?
C1B C2B 1.519(4) . ?
C2B C3B 1.538(10) . ?
C3B C4B 1.519(4) . ?
C1C C2C 1.520(4) . ?
C2C C3C 1.542(10) . ?
C3C C4C 1.520(4) . ?
C1D C2D 1.520(4) . ?
C2D C3D 1.540(10) . ?
C3D C4D 1.519(4) . ?
C1E C2E 1.519(4) . ?
C2E C3E 1.542(10) . ?
C3E C4E 1.519(4) . ?

loop_
_geom_torsion_atom_site_label_1
_geom_torsion_atom_site_label_2
_geom_torsion_atom_site_label_3
_geom_torsion_atom_site_label_4
_geom_torsion
_geom_torsion_site_symmetry_1
_geom_torsion_site_symmetry_2
_geom_torsion_site_symmetry_3
_geom_torsion_site_symmetry_4
_geom_torsion_publ_flag
S2 Ni1 Ni2 S1 -122.2(2) . . . . ?
S22 Ni1 Ni2 S1 -177.0(3) . . . . ?
S21 Ni1 Ni2 S1 57.3(2) . . . . ?
Ni11 Ni1 Ni2 S1 120.2(2) . . . . ?
S2 Ni1 Ni2 S4 64.6(2) . . . . ?
S1 Ni1 Ni2 S4 -173.2(3) . . . . ?
S22 Ni1 Ni2 S4 9.9(3) . . . . ?
S21 Ni1 Ni2 S4 -115.9(3) . . . . ?
Ni11 Ni1 Ni2 S4 -53.0(2) . . . . ?
S1 Ni1 Ni2 S2 122.2(2) . . . . ?
S22 Ni1 Ni2 S2 -54.8(3) . . . . ?
S21 Ni1 Ni2 S2 179.5(3) . . . . ?
Ni11 Ni1 Ni2 S2 -117.62(19) . . . . ?
S2 Ni1 Ni2 S3 174.7(2) . . . . ?
S1 Ni1 Ni2 S3 -63.1(2) . . . . ?
S22 Ni1 Ni2 S3 119.9(3) . . . . ?
S21 Ni1 Ni2 S3 -5.8(3) . . . . ?
Ni11 Ni1 Ni2 S3 57.1(2) . . . . ?
S4 Ni3 Ni4 S6 -59.6(3) . . . . ?
S3 Ni3 Ni4 S6 -176.4(2) . . . . ?
S5 Ni3 Ni4 S6 123.0(2) . . . . ?
S4 Ni3 Ni4 S8 114.2(3) . . . . ?
S3 Ni3 Ni4 S8 -2.5(3) . . . . ?
S5 Ni3 Ni4 S8 -63.2(2) . . . . ?
S6 Ni3 Ni4 S8 173.8(2) . . . . ?
S4 Ni3 Ni4 S5 177.4(3) . . . . ?
S3 Ni3 Ni4 S5 60.6(2) . . . . ?
S6 Ni3 Ni4 S5 -123.0(2) . . . . ?
S4 Ni3 Ni4 S7 -3.2(3) . . . . ?
S3 Ni3 Ni4 S7 -119.9(3) . . . . ?
S5 Ni3 Ni4 S7 179.4(3) . . . . ?
S6 Ni3 Ni4 S7 56.4(2) . . . . ?
S4 Ni3 Ni4 Ni5 55.4(3) . . . . ?
S3 Ni3 Ni4 Ni5 -61.3(2) . . . . ?
S5 Ni3 Ni4 Ni5 -121.9(2) . . . . ?
S6 Ni3 Ni4 Ni5 115.06(19) . . . . ?
S6 Ni4 Ni5 S9 113.9(3) . . . . ?
S8 Ni4 Ni5 S9 -60.6(2) . . . . ?
S5 Ni4 Ni5 S9 -3.2(3) . . . . ?
S7 Ni4 Ni5 S9 176.0(2) . . . . ?
Ni3 Ni4 Ni5 S9 55.4(2) . . . . ?
S6 Ni4 Ni5 S10 -1.5(3) . . . . ?
S8 Ni4 Ni5 S10 -176.0(3) . . . . ?
S5 Ni4 Ni5 S10 -118.6(3) . . . . ?
S7 Ni4 Ni5 S10 60.6(2) . . . . ?
Ni3 Ni4 Ni5 S10 -60.0(2) . . . . ?
S6 Ni4 Ni5 S7 -62.1(2) . . . . ?
S8 Ni4 Ni5 S7 123.4(2) . . . . ?
S5 Ni4 Ni5 S7 -179.2(2) . . . . ?
Ni3 Ni4 Ni5 S7 -120.63(18) . . . . ?
S6 Ni4 Ni5 S8 174.6(3) . . . . ?
S5 Ni4 Ni5 S8 57.4(2) . . . . ?
S7 Ni4 Ni5 S8 -123.4(2) . . . . ?
Ni3 Ni4 Ni5 S8 116.0(2) . . . . ?
S10 Ni6 Ni7 S13 107.9(2) . . . . ?
S11 Ni6 Ni7 S13 -69.5(2) . . . . ?
S9 Ni6 Ni7 S13 -1.1(3) . . . . ?
S12 Ni6 Ni7 S13 179.7(2) . . . . ?
S10 Ni6 Ni7 S12 -71.9(2) . . . . ?
S11 Ni6 Ni7 S12 110.7(2) . . . . ?
S9 Ni6 Ni7 S12 179.1(2) . . . . ?
S10 Ni6 Ni7 S11 177.4(2) . . . . ?
S9 Ni6 Ni7 S11 68.4(2) . . . . ?
S12 Ni6 Ni7 S11 -110.7(2) . . . . ?
S10 Ni6 Ni7 S14 -6.3(3) . . . . ?
S11 Ni6 Ni7 S14 176.2(3) . . . . ?
S9 Ni6 Ni7 S14 -115.3(3) . . . . ?
S12 Ni6 Ni7 S14 65.5(3) . . . . ?
S13 Ni8 Ni9 S17 3.8(3) . . . . ?
S16 Ni8 Ni9 S17 175.8(3) . . . . ?
S15 Ni8 Ni9 S17 -58.9(2) . . . . ?
S14 Ni8 Ni9 S17 123.4(3) . . . . ?
S13 Ni8 Ni9 S16 -172.0(3) . . . . ?
S15 Ni8 Ni9 S16 125.3(2) . . . . ?
S14 Ni8 Ni9 S16 -52.3(3) . . . . ?
S13 Ni8 Ni9 S15 62.7(2) . . . . ?
S16 Ni8 Ni9 S15 -125.3(2) . . . . ?
S14 Ni8 Ni9 S15 -177.6(3) . . . . ?
S13 Ni8 Ni9 S18 -120.9(3) . . . . ?
S16 Ni8 Ni9 S18 51.1(3) . . . . ?
S15 Ni8 Ni9 S18 176.4(3) . . . . ?
S14 Ni8 Ni9 S18 -1.3(3) . . . . ?
S13 Ni8 Ni9 Ni10 -57.1(2) . . . . ?
S16 Ni8 Ni9 Ni10 114.9(2) . . . . ?
S15 Ni8 Ni9 Ni10 -119.85(19) . . . . ?
S14 Ni8 Ni9 Ni10 62.5(2) . . . . ?
S16 Ni9 Ni10 S17 175.6(2) . . . . ?
S15 Ni9 Ni10 S17 49.8(3) . . . . ?
S18 Ni9 Ni10 S17 -125.4(3) . . . . ?
Ni8 Ni9 Ni10 S17 113.42(19) . . . . ?
S17 Ni9 Ni10 S19 -60.0(3) . . . . ?
S16 Ni9 Ni10 S19 115.5(3) . . . . ?
S15 Ni9 Ni10 S19 -10.2(4) . . . . ?
S18 Ni9 Ni10 S19 174.6(3) . . . . ?
Ni8 Ni9 Ni10 S19 53.4(3) . . . . ?
S17 Ni9 Ni10 S20 -175.4(2) . . . . ?
S16 Ni9 Ni10 S20 0.2(3) . . . . ?
S15 Ni9 Ni10 S20 -125.5(3) . . . . ?
S18 Ni9 Ni10 S20 59.3(3) . . . . ?
Ni8 Ni9 Ni10 S20 -62.0(2) . . . . ?
S17 Ni9 Ni10 S18 125.4(3) . . . . ?
S16 Ni9 Ni10 S18 -59.0(3) . . . . ?
S15 Ni9 Ni10 S18 175.2(3) . . . . ?
Ni8 Ni9 Ni10 S18 -121.2(2) . . . . ?
S2 Ni1 Ni11 S22 58.1(3) . . . . ?
S1 Ni1 Ni11 S22 -176.4(3) . . . . ?
S21 Ni1 Ni11 S22 -121.5(3) . . . . ?
Ni2 Ni1 Ni11 S22 120.7(2) . . . . ?
S2 Ni1 Ni11 S20 -6.8(3) . . . . ?
S1 Ni1 Ni11 S20 118.6(3) . . . . ?
S22 Ni1 Ni11 S20 -65.0(3) . . . . ?
S21 Ni1 Ni11 S20 173.6(3) . . . . ?
Ni2 Ni1 Ni11 S20 55.7(2) . . . . ?
S2 Ni1 Ni11 S19 -116.3(3) . . . . ?
S1 Ni1 Ni11 S19 9.2(3) . . . . ?
S22 Ni1 Ni11 S19 -174.4(3) . . . . ?
S21 Ni1 Ni11 S19 64.1(3) . . . . ?
Ni2 Ni1 Ni11 S19 -53.7(3) . . . . ?
S2 Ni1 Ni11 S21 179.6(3) . . . . ?
S1 Ni1 Ni11 S21 -55.0(3) . . . . ?
S22 Ni1 Ni11 S21 121.5(3) . . . . ?
Ni2 Ni1 Ni11 S21 -117.9(2) . . . . ?
S4 Ni2 S1 C10 -74.5(13) . . . . ?
S2 Ni2 S1 C10 -152.6(5) . . . . ?
S3 Ni2 S1 C10 24.0(5) . . . . ?
Ni1 Ni2 S1 C10 -112.5(5) . . . . ?
S4 Ni2 S1 Ni1 38.1(13) . . . . ?
S2 Ni2 S1 Ni1 -40.08(16) . . . . ?
S3 Ni2 S1 Ni1 136.57(17) . . . . ?
S2 Ni1 S1 C10 148.4(5) . . . . ?
S22 Ni1 S1 C10 -116(4) . . . . ?
S21 Ni1 S1 C10 -32.1(5) . . . . ?
Ni11 Ni1 S1 C10 6.6(6) . . . . ?
Ni2 Ni1 S1 C10 108.3(5) . . . . ?
S2 Ni1 S1 Ni2 40.07(16) . . . . ?
S22 Ni1 S1 Ni2 136(4) . . . . ?
S21 Ni1 S1 Ni2 -140.37(18) . . . . ?
Ni11 Ni1 S1 Ni2 -101.7(2) . . . . ?
S1 Ni2 S2 C20 -57.5(5) . . . . ?
S4 Ni2 S2 C20 131.6(5) . . . . ?
S3 Ni2 S2 C20 177(100) . . . . ?
Ni1 Ni2 S2 C20 -97.7(5) . . . . ?
S1 Ni2 S2 Ni1 40.22(16) . . . . ?
S4 Ni2 S2 Ni1 -130.69(18) . . . . ?
S3 Ni2 S2 Ni1 -85(3) . . . . ?
S1 Ni1 S2 C20 67.6(4) . . . . ?
S22 Ni1 S2 C20 -109.2(4) . . . . ?
S21 Ni1 S2 C20 -13(31) . . . . ?
Ni11 Ni1 S2 C20 -149.3(4) . . . . ?
Ni2 Ni1 S2 C20 107.5(4) . . . . ?
S1 Ni1 S2 Ni2 -39.95(15) . . . . ?
S22 Ni1 S2 Ni2 143.24(17) . . . . ?
S21 Ni1 S2 Ni2 -121(31) . . . . ?
Ni11 Ni1 S2 Ni2 103.18(17) . . . . ?
S4 Ni3 S3 C30 133.5(4) . . . . ?
S5 Ni3 S3 C30 -46.7(4) . . . . ?
S6 Ni3 S3 C30 -116.9(19) . . . . ?
Ni4 Ni3 S3 C30 -88.0(4) . . . . ?
S4 Ni3 S3 Ni2 24.59(17) . . . . ?
S5 Ni3 S3 Ni2 -155.61(17) . . . . ?
S6 Ni3 S3 Ni2 134.2(19) . . . . ?
Ni4 Ni3 S3 Ni2 163.16(12) . . . . ?
S1 Ni2 S3 C30 54.4(5) . . . . ?
S4 Ni2 S3 C30 -134.9(5) . . . . ?
S2 Ni2 S3 C30 179(100) . . . . ?
Ni1 Ni2 S3 C30 97.6(5) . . . . ?
S1 Ni2 S3 Ni3 164.57(17) . . . . ?
S4 Ni2 S3 Ni3 -24.66(18) . . . . ?
S2 Ni2 S3 Ni3 -71(3) . . . . ?
Ni1 Ni2 S3 Ni3 -152.22(14) . . . . ?
S1 Ni2 S4 C41 -127.8(13) . . . . ?
S2 Ni2 S4 C41 -50.6(7) . . . . ?
S3 Ni2 S4 C41 132.3(7) . . . . ?
Ni1 Ni2 S4 C41 -93.9(7) . . . . ?
S1 Ni2 S4 Ni3 124.6(12) . . . . ?
S2 Ni2 S4 Ni3 -158.27(19) . . . . ?
S3 Ni2 S4 Ni3 24.65(19) . . . . ?
Ni1 Ni2 S4 Ni3 158.51(14) . . . . ?
S3 Ni3 S4 C41 -138.8(6) . . . . ?
S5 Ni3 S4 C41 -143(5) . . . . ?
S6 Ni3 S4 C41 46.6(6) . . . . ?
Ni4 Ni3 S4 C41 87.6(6) . . . . ?
S3 Ni3 S4 Ni2 -24.68(18) . . . . ?
S5 Ni3 S4 Ni2 -29(5) . . . . ?
S6 Ni3 S4 Ni2 160.72(18) . . . . ?
Ni4 Ni3 S4 Ni2 -158.29(16) . . . . ?
S6 Ni4 S5 C50 63.4(6) . . . . ?
S8 Ni4 S5 C50 -122.6(6) . . . . ?
S7 Ni4 S5 C50 69(16) . . . . ?
Ni5 Ni4 S5 C50 -162.8(6) . . . . ?
Ni3 Ni4 S5 C50 103.3(6) . . . . ?
S6 Ni4 S5 Ni3 -39.85(18) . . . . ?
S8 Ni4 S5 Ni3 134.09(18) . . . . ?
S7 Ni4 S5 Ni3 -34(16) . . . . ?
Ni5 Ni4 S5 Ni3 93.90(19) . . . . ?
S4 Ni3 S5 C50 125(5) . . . . ?
S3 Ni3 S5 C50 120.3(5) . . . . ?
S6 Ni3 S5 C50 -65.1(5) . . . . ?
Ni4 Ni3 S5 C50 -104.4(5) . . . . ?
S4 Ni3 S5 Ni4 -131(5) . . . . ?
S3 Ni3 S5 Ni4 -135.36(18) . . . . ?
S6 Ni3 S5 Ni4 39.29(17) . . . . ?
S8 Ni4 S6 C60 55(2) . . . . ?
S5 Ni4 S6 C60 149.3(5) . . . . ?
S7 Ni4 S6 C60 -30.7(5) . . . . ?
Ni5 Ni4 S6 C60 11.4(5) . . . . ?
Ni3 Ni4 S6 C60 109.8(5) . . . . ?
S8 Ni4 S6 Ni3 -55(2) . . . . ?
S5 Ni4 S6 Ni3 39.47(17) . . . . ?
S7 Ni4 S6 Ni3 -140.46(17) . . . . ?
Ni5 Ni4 S6 Ni3 -98.38(18) . . . . ?
S4 Ni3 S6 C60 31.5(5) . . . . ?
S3 Ni3 S6 C60 -77(2) . . . . ?
S5 Ni3 S6 C60 -148.0(4) . . . . ?
Ni4 Ni3 S6 C60 -108.5(4) . . . . ?
S4 Ni3 S6 Ni4 140.02(18) . . . . ?
S3 Ni3 S6 Ni4 31(2) . . . . ?
S5 Ni3 S6 Ni4 -39.54(16) . . . . ?
S9 Ni5 S7 C70 167(4) . . . . ?
S10 Ni5 S7 C70 120.7(5) . . . . ?
S8 Ni5 S7 C70 -64.6(5) . . . . ?
Ni4 Ni5 S7 C70 -103.9(5) . . . . ?
S9 Ni5 S7 Ni4 -90(4) . . . . ?
S10 Ni5 S7 Ni4 -135.37(16) . . . . ?
S8 Ni5 S7 Ni4 39.35(15) . . . . ?
S6 Ni4 S7 C70 -124.5(5) . . . . ?
S8 Ni4 S7 C70 61.5(5) . . . . ?
S5 Ni4 S7 C70 -130(16) . . . . ?
Ni5 Ni4 S7 C70 101.2(5) . . . . ?
Ni3 Ni4 S7 C70 -164.0(5) . . . . ?
S6 Ni4 S7 Ni5 134.27(17) . . . . ?
S8 Ni4 S7 Ni5 -39.68(16) . . . . ?
S5 Ni4 S7 Ni5 128(16) . . . . ?
Ni3 Ni4 S7 Ni5 94.8(2) . . . . ?
S6 Ni4 S8 C80 58(2) . . . . ?
S5 Ni4 S8 C80 -35.3(4) . . . . ?
S7 Ni4 S8 C80 144.5(4) . . . . ?
Ni5 Ni4 S8 C80 105.2(4) . . . . ?
Ni3 Ni4 S8 C80 7.3(5) . . . . ?
S6 Ni4 S8 Ni5 -47(2) . . . . ?
S5 Ni4 S8 Ni5 -140.50(18) . . . . ?
S7 Ni4 S8 Ni5 39.34(17) . . . . ?
Ni3 Ni4 S8 Ni5 -97.89(18) . . . . ?
S9 Ni5 S8 C80 29.4(4) . . . . ?
S10 Ni5 S8 C80 -73(3) . . . . ?
S7 Ni5 S8 C80 -148.3(4) . . . . ?
Ni4 Ni5 S8 C80 -108.5(4) . . . . ?
S9 Ni5 S8 Ni4 137.88(17) . . . . ?
S10 Ni5 S8 Ni4 36(2) . . . . ?
S7 Ni5 S8 Ni4 -39.73(16) . . . . ?
S10 Ni5 S9 C90 -126.4(4) . . . . ?
S7 Ni5 S9 C90 -172(4) . . . . ?
S8 Ni5 S9 C90 58.9(4) . . . . ?
Ni4 Ni5 S9 C90 100.6(4) . . . . ?
S10 Ni5 S9 Ni6 -16.21(16) . . . . ?
S7 Ni5 S9 Ni6 -62(4) . . . . ?
S8 Ni5 S9 Ni6 169.15(17) . . . . ?
Ni4 Ni5 S9 Ni6 -149.22(13) . . . . ?
S10 Ni6 S9 C90 122.9(5) . . . . ?
S11 Ni6 S9 C90 -63.7(5) . . . . ?
S12 Ni6 S9 C90 -99(3) . . . . ?
Ni7 Ni6 S9 C90 -109.6(5) . . . . ?
S10 Ni6 S9 Ni5 16.35(17) . . . . ?
S11 Ni6 S9 Ni5 -170.18(16) . . . . ?
S12 Ni6 S9 Ni5 155(3) . . . . ?
Ni7 Ni6 S9 Ni5 143.90(14) . . . . ?
S11 Ni6 S10 C100 117.9(16) . . . . ?
S9 Ni6 S10 C100 -127.9(4) . . . . ?
S12 Ni6 S10 C100 54.5(4) . . . . ?
Ni7 Ni6 S10 C100 101.6(4) . . . . ?
S11 Ni6 S10 Ni5 -130.6(16) . . . . ?
S9 Ni6 S10 Ni5 -16.34(17) . . . . ?
S12 Ni6 S10 Ni5 166.06(18) . . . . ?
Ni7 Ni6 S10 Ni5 -146.87(14) . . . . ?
S9 Ni5 S10 C100 130.5(4) . . . . ?
S7 Ni5 S10 C100 -51.7(4) . . . . ?
S8 Ni5 S10 C100 -127(2) . . . . ?
Ni4 Ni5 S10 C100 -93.4(4) . . . . ?
S9 Ni5 S10 Ni6 16.39(17) . . . . ?
S7 Ni5 S10 Ni6 -165.81(18) . . . . ?
S8 Ni5 S10 Ni6 119(2) . . . . ?
Ni4 Ni5 S10 Ni6 152.49(14) . . . . ?
S10 Ni6 S11 C110 95.2(16) . . . . ?
S9 Ni6 S11 C110 -18.2(4) . . . . ?
S12 Ni6 S11 C110 159.7(4) . . . . ?
Ni7 Ni6 S11 C110 113.0(4) . . . . ?
S10 Ni6 S11 Ni7 -17.8(17) . . . . ?
S9 Ni6 S11 Ni7 -131.17(16) . . . . ?
S12 Ni6 S11 Ni7 46.73(16) . . . . ?
S13 Ni7 S11 C110 13.3(5) . . . . ?
S12 Ni7 S11 C110 -162.2(5) . . . . ?
S14 Ni7 S11 C110 167(4) . . . . ?
Ni6 Ni7 S11 C110 -115.2(5) . . . . ?
S13 Ni7 S11 Ni6 128.43(17) . . . . ?
S12 Ni7 S11 Ni6 -46.99(16) . . . . ?
S14 Ni7 S11 Ni6 -77(4) . . . . ?
S13 Ni7 S12 C120 109.1(19) . . . . ?
S11 Ni7 S12 C120 158.0(5) . . . . ?
S14 Ni7 S12 C120 -23.5(5) . . . . ?
Ni6 Ni7 S12 C120 111.3(5) . . . . ?
S13 Ni7 S12 Ni6 -2.1(19) . . . . ?
S11 Ni7 S12 Ni6 46.72(15) . . . . ?
S14 Ni7 S12 Ni6 -134.80(18) . . . . ?
S10 Ni6 S12 C120 10.7(5) . . . . ?
S11 Ni6 S12 C120 -162.8(5) . . . . ?
S9 Ni6 S12 C120 -127(3) . . . . ?
Ni7 Ni6 S12 C120 -116.0(5) . . . . ?
S10 Ni6 S12 Ni7 126.67(17) . . . . ?
S11 Ni6 S12 Ni7 -46.86(16) . . . . ?
S9 Ni6 S12 Ni7 -11(3) . . . . ?
S12 Ni7 S13 C130 106.4(19) . . . . ?
S11 Ni7 S13 C130 58.3(5) . . . . ?
S14 Ni7 S13 C130 -120.4(5) . . . . ?
Ni6 Ni7 S13 C130 104.4(5) . . . . ?
S12 Ni7 S13 Ni8 -137.8(18) . . . . ?
S11 Ni7 S13 Ni8 174.13(18) . . . . ?
S14 Ni7 S13 Ni8 -4.57(19) . . . . ?
Ni6 Ni7 S13 Ni8 -139.81(14) . . . . ?
S16 Ni8 S13 C130 -135.6(14) . . . . ?
S15 Ni8 S13 C130 -58.1(5) . . . . ?
S14 Ni8 S13 C130 117.3(5) . . . . ?
Ni9 Ni8 S13 C130 -100.1(5) . . . . ?
S16 Ni8 S13 Ni7 111.6(14) . . . . ?
S15 Ni8 S13 Ni7 -170.88(18) . . . . ?
S14 Ni8 S13 Ni7 4.57(19) . . . . ?
Ni9 Ni8 S13 Ni7 147.17(14) . . . . ?
S13 Ni7 S14 C140 110.6(12) . . . . ?
S12 Ni7 S14 C140 -73.9(12) . . . . ?
S11 Ni7 S14 C140 -44(4) . . . . ?
Ni6 Ni7 S14 C140 -118.7(12) . . . . ?
S13 Ni7 S14 C240 104.6(12) . . . . ?
S12 Ni7 S14 C240 -79.8(12) . . . . ?
S11 Ni7 S14 C240 -50(4) . . . . ?
Ni6 Ni7 S14 C240 -124.7(12) . . . . ?
S13 Ni7 S14 Ni8 4.50(19) . . . . ?
S12 Ni7 S14 Ni8 -179.95(18) . . . . ?
S11 Ni7 S14 Ni8 -150(4) . . . . ?
Ni6 Ni7 S14 Ni8 135.20(17) . . . . ?
S13 Ni8 S14 C140 -114.5(13) . . . . ?
S16 Ni8 S14 C140 75.5(13) . . . . ?
S15 Ni8 S14 C140 -46(2) . . . . ?
Ni9 Ni8 S14 C140 112.3(13) . . . . ?
S13 Ni8 S14 C240 -102.9(17) . . . . ?
S16 Ni8 S14 C240 87.1(17) . . . . ?
S15 Ni8 S14 C240 -35(3) . . . . ?
Ni9 Ni8 S14 C240 123.9(17) . . . . ?
S13 Ni8 S14 Ni7 -4.46(19) . . . . ?
S16 Ni8 S14 Ni7 -174.46(19) . . . . ?
S15 Ni8 S14 Ni7 64(2) . . . . ?
Ni9 Ni8 S14 Ni7 -137.61(16) . . . . ?
S17 Ni9 S15 C150 -121.1(5) . . . . ?
S16 Ni9 S15 C150 63.1(5) . . . . ?
S18 Ni9 S15 C150 -39(3) . . . . ?
Ni8 Ni9 S15 C150 101.1(6) . . . . ?
Ni10 Ni9 S15 C150 -155.9(5) . . . . ?
S17 Ni9 S15 Ni8 137.79(17) . . . . ?
S16 Ni9 S15 Ni8 -38.05(17) . . . . ?
S18 Ni9 S15 Ni8 -140(3) . . . . ?
Ni10 Ni9 S15 Ni8 103.0(2) . . . . ?
S13 Ni8 S15 C150 126.3(5) . . . . ?
S16 Ni8 S15 C150 -63.8(5) . . . . ?
S14 Ni8 S15 C150 59(2) . . . . ?
Ni9 Ni8 S15 C150 -101.7(5) . . . . ?
S13 Ni8 S15 Ni9 -131.94(17) . . . . ?
S16 Ni8 S15 Ni9 37.90(16) . . . . ?
S14 Ni8 S15 Ni9 160(2) . . . . ?
S17 Ni9 S16 C160 56(3) . . . . ?
S15 Ni9 S16 C160 146.7(6) . . . . ?
S18 Ni9 S16 C160 -37.3(6) . . . . ?
Ni8 Ni9 S16 C160 108.5(6) . . . . ?
Ni10 Ni9 S16 C160 3.2(6) . . . . ?
S17 Ni9 S16 Ni8 -53(3) . . . . ?
S15 Ni9 S16 Ni8 38.15(18) . . . . ?
S18 Ni9 S16 Ni8 -145.84(18) . . . . ?
Ni10 Ni9 S16 Ni8 -105.35(18) . . . . ?
S13 Ni8 S16 C160 -69.4(16) . . . . ?
S15 Ni8 S16 C160 -147.9(6) . . . . ?
S14 Ni8 S16 C160 36.3(6) . . . . ?
Ni9 Ni8 S16 C160 -109.8(6) . . . . ?
S13 Ni8 S16 Ni9 40.4(15) . . . . ?
S15 Ni8 S16 Ni9 -38.04(17) . . . . ?
S14 Ni8 S16 Ni9 146.15(19) . . . . ?
S19 Ni10 S17 C170 30.3(5) . . . . ?
S20 Ni10 S17 C170 -69(2) . . . . ?
S18 Ni10 S17 C170 -146.0(5) . . . . ?
Ni9 Ni10 S17 C170 -107.9(5) . . . . ?
S19 Ni10 S17 Ni9 138.24(19) . . . . ?
S20 Ni10 S17 Ni9 38.7(19) . . . . ?
S18 Ni10 S17 Ni9 -38.06(17) . . . . ?
S16 Ni9 S17 C170 54(3) . . . . ?
S15 Ni9 S17 C170 -37.1(5) . . . . ?
S18 Ni9 S17 C170 146.9(5) . . . . ?
Ni8 Ni9 S17 C170 3.3(5) . . . . ?
Ni10 Ni9 S17 C170 108.8(5) . . . . ?
S16 Ni9 S17 Ni10 -55(3) . . . . ?
S15 Ni9 S17 Ni10 -145.93(17) . . . . ?
S18 Ni9 S17 Ni10 38.10(17) . . . . ?
Ni8 Ni9 S17 Ni10 -105.52(18) . . . . ?
S17 Ni9 S18 C180 68.3(5) . . . . ?
S16 Ni9 S18 C180 -115.9(5) . . . . ?
S15 Ni9 S18 C180 -15(3) . . . . ?
Ni8 Ni9 S18 C180 -151.9(5) . . . . ?
Ni10 Ni9 S18 C180 105.8(5) . . . . ?
S17 Ni9 S18 Ni10 -37.56(18) . . . . ?
S16 Ni9 S18 Ni10 138.28(19) . . . . ?
S15 Ni9 S18 Ni10 -120(3) . . . . ?
Ni8 Ni9 S18 Ni10 102.2(2) . . . . ?
S17 Ni10 S18 C180 -59.9(5) . . . . ?
S19 Ni10 S18 C180 -179(100) . . . . ?
S20 Ni10 S18 C180 125.9(5) . . . . ?
Ni9 Ni10 S18 C180 -97.6(5) . . . . ?
S17 Ni10 S18 Ni9 37.65(18) . . . . ?
S19 Ni10 S18 Ni9 -81(3) . . . . ?
S20 Ni10 S18 Ni9 -136.6(2) . . . . ?
S17 Ni10 S19 C195 48.7(6) . . . . ?
S20 Ni10 S19 C195 -137.2(6) . . . . ?
S18 Ni10 S19 C195 167(3) . . . . ?
Ni9 Ni10 S19 C195 89.4(6) . . . . ?
S17 Ni10 S19 Ni11 162.5(2) . . . . ?
S20 Ni10 S19 Ni11 -23.4(2) . . . . ?
S18 Ni10 S19 Ni11 -79(3) . . . . ?
Ni9 Ni10 S19 Ni11 -156.80(16) . . . . ?
S22 Ni11 S19 C195 -121.9(16) . . . . ?
S20 Ni11 S19 C195 134.4(7) . . . . ?
S21 Ni11 S19 C195 -49.1(7) . . . . ?
Ni1 Ni11 S19 C195 -92.4(7) . . . . ?
S22 Ni11 S19 Ni10 127.0(15) . . . . ?
S20 Ni11 S19 Ni10 23.4(2) . . . . ?
S21 Ni11 S19 Ni10 -160.1(2) . . . . ?
Ni1 Ni11 S19 Ni10 156.58(15) . . . . ?
S17 Ni10 S20 C200 -127.1(19) . . . . ?
S19 Ni10 S20 C200 132.6(5) . . . . ?
S18 Ni10 S20 C200 -50.9(5) . . . . ?
Ni9 Ni10 S20 C200 -91.3(5) . . . . ?
S17 Ni10 S20 Ni11 123.7(19) . . . . ?
S19 Ni10 S20 Ni11 23.4(2) . . . . ?
S18 Ni10 S20 Ni11 -160.10(19) . . . . ?
Ni9 Ni10 S20 Ni11 159.50(13) . . . . ?
S22 Ni11 S20 C200 54.6(5) . . . . ?
S19 Ni11 S20 C200 -133.9(5) . . . . ?
S21 Ni11 S20 C200 -179(100) . . . . ?
Ni1 Ni11 S20 C200 98.9(5) . . . . ?
S22 Ni11 S20 Ni10 165.26(19) . . . . ?
S19 Ni11 S20 Ni10 -23.3(2) . . . . ?
S21 Ni11 S20 Ni10 -69(3) . . . . ?
Ni1 Ni11 S20 Ni10 -150.49(15) . . . . ?
S22 Ni11 S21 C210 -57.8(7) . . . . ?
S20 Ni11 S21 C210 175(3) . . . . ?
S19 Ni11 S21 C210 130.5(7) . . . . ?
Ni1 Ni11 S21 C210 -98.5(7) . . . . ?
S22 Ni11 S21 Ni1 40.69(18) . . . . ?
S20 Ni11 S21 Ni1 -86(3) . . . . ?
S19 Ni11 S21 Ni1 -131.00(19) . . . . ?
S2 Ni1 S21 C210 -30(31) . . . . ?
S1 Ni1 S21 C210 -110.7(6) . . . . ?
S22 Ni1 S21 C210 66.1(6) . . . . ?
Ni11 Ni1 S21 C210 106.4(6) . . . . ?
Ni2 Ni1 S21 C210 -150.3(6) . . . . ?
S2 Ni1 S21 Ni11 -136(31) . . . . ?
S1 Ni1 S21 Ni11 142.91(17) . . . . ?
S22 Ni1 S21 Ni11 -40.27(17) . . . . ?
Ni2 Ni1 S21 Ni11 103.24(18) . . . . ?
S20 Ni11 S22 C220 20.8(5) . . . . ?
S19 Ni11 S22 C220 -81.5(16) . . . . ?
S21 Ni11 S22 C220 -155.2(5) . . . . ?
Ni1 Ni11 S22 C220 -114.5(5) . . . . ?
S20 Ni11 S22 Ni1 135.2(2) . . . . ?
S19 Ni11 S22 Ni1 32.9(16) . . . . ?
S21 Ni11 S22 Ni1 -40.76(18) . . . . ?
S2 Ni1 S22 C220 -30.1(5) . . . . ?
S1 Ni1 S22 C220 -125(4) . . . . ?
S21 Ni1 S22 C220 150.4(5) . . . . ?
Ni11 Ni1 S22 C220 109.8(5) . . . . ?
Ni2 Ni1 S22 C220 8.4(5) . . . . ?
S2 Ni1 S22 Ni11 -139.81(19) . . . . ?
S1 Ni1 S22 Ni11 125(4) . . . . ?
S21 Ni1 S22 Ni11 40.64(18) . . . . ?
Ni2 Ni1 S22 Ni11 -101.4(2) . . . . ?
Ni2 S1 C10 C11 51.8(8) . . . . ?
Ni1 S1 C10 C11 -38.1(8) . . . . ?
Ni2 S1 C10 C15 -129.3(6) . . . . ?
Ni1 S1 C10 C15 140.8(6) . . . . ?
C15 C10 C11 C12 0.0 . . . . ?
S1 C10 C11 C12 178.9(10) . . . . ?
C10 C11 C12 C13 0.0 . . . . ?
C11 C12 C13 C14 0.0 . . . . ?
C12 C13 C14 C15 0.0 . . . . ?
C13 C14 C15 C10 0.0 . . . . ?
C11 C10 C15 C14 0.0 . . . . ?
S1 C10 C15 C14 -178.9(9) . . . . ?
Ni2 S2 C20 C21 -39.5(7) . . . . ?
Ni1 S2 C20 C21 -124.3(6) . . . . ?
Ni2 S2 C20 C25 147.2(5) . . . . ?
Ni1 S2 C20 C25 62.4(6) . . . . ?
C25 C20 C21 C22 0.0 . . . . ?
S2 C20 C21 C22 -173.2(9) . . . . ?
C20 C21 C22 C23 0.0 . . . . ?
C21 C22 C23 C24 0.0 . . . . ?
C22 C23 C24 C25 0.0 . . . . ?
C23 C24 C25 C20 0.0 . . . . ?
C21 C20 C25 C24 0.0 . . . . ?
S2 C20 C25 C24 173.4(9) . . . . ?
Ni3 S3 C30 C31 110.5(6) . . . . ?
Ni2 S3 C30 C31 -150.9(5) . . . . ?
Ni3 S3 C30 C35 -70.4(6) . . . . ?
Ni2 S3 C30 C35 28.3(7) . . . . ?
C35 C30 C31 C32 0.0 . . . . ?
S3 C30 C31 C32 179.2(8) . . . . ?
C30 C31 C32 C33 0.0 . . . . ?
C31 C32 C33 C34 0.0 . . . . ?
C32 C33 C34 C35 0.0 . . . . ?
C33 C34 C35 C30 0.0 . . . . ?
C31 C30 C35 C34 0.0 . . . . ?
S3 C30 C35 C34 -179.1(8) . . . . ?
C45 C40 C41 C42 0.0 . . . . ?
C45 C40 C41 S4 -175.5(10) . . . . ?
Ni2 S4 C41 C40 -52.7(9) . . . . ?
Ni3 S4 C41 C40 46.8(10) . . . . ?
Ni2 S4 C41 C42 131.8(7) . . . . ?
Ni3 S4 C41 C42 -128.8(8) . . . . ?
C40 C41 C42 C43 0.0 . . . . ?
S4 C41 C42 C43 175.6(10) . . . . ?
C41 C42 C43 C44 0.0 . . . . ?
C42 C43 C44 C45 0.0 . . . . ?
C43 C44 C45 C40 0.0 . . . . ?
C41 C40 C45 C44 0.0 . . . . ?
Ni4 S5 C50 C51 59.8(8) . . . . ?
Ni3 S5 C50 C51 145.9(7) . . . . ?
Ni4 S5 C50 C55 -125.3(7) . . . . ?
Ni3 S5 C50 C55 -39.2(8) . . . . ?
C55 C50 C51 C52 0.0 . . . . ?
S5 C50 C51 C52 174.9(10) . . . . ?
C50 C51 C52 C53 0.0 . . . . ?
C51 C52 C53 C54 0.0 . . . . ?
C52 C53 C54 C55 0.0 . . . . ?
C53 C54 C55 C50 0.0 . . . . ?
C51 C50 C55 C54 0.0 . . . . ?
S5 C50 C55 C54 -174.9(10) . . . . ?
Ni4 S6 C60 C61 130.9(5) . . . . ?
Ni3 S6 C60 C61 -140.0(5) . . . . ?
Ni4 S6 C60 C65 -49.8(7) . . . . ?
Ni3 S6 C60 C65 39.3(7) . . . . ?
C65 C60 C61 C62 0.0 . . . . ?
S6 C60 C61 C62 179.3(8) . . . . ?
C60 C61 C62 C63 0.0 . . . . ?
C61 C62 C63 C64 0.0 . . . . ?
C62 C63 C64 C65 0.0 . . . . ?
C63 C64 C65 C60 0.0 . . . . ?
C61 C60 C65 C64 0.0 . . . . ?
S6 C60 C65 C64 -179.3(8) . . . . ?
Ni5 S7 C70 C71 129.7(7) . . . . ?
Ni4 S7 C70 C71 45.1(8) . . . . ?
Ni5 S7 C70 C75 -56.5(7) . . . . ?
Ni4 S7 C70 C75 -141.1(6) . . . . ?
C75 C70 C71 C72 0.0 . . . . ?
S7 C70 C71 C72 173.8(10) . . . . ?
C70 C71 C72 C73 0.0 . . . . ?
C71 C72 C73 C74 0.0 . . . . ?
C72 C73 C74 C75 0.0 . . . . ?
C73 C74 C75 C70 0.0 . . . . ?
C71 C70 C75 C74 0.0 . . . . ?
S7 C70 C75 C74 -173.8(10) . . . . ?
Ni4 S8 C80 C81 144.0(5) . . . . ?
Ni5 S8 C80 C81 -128.9(5) . . . . ?
Ni4 S8 C80 C85 -40.0(7) . . . . ?
Ni5 S8 C80 C85 47.1(7) . . . . ?
C85 C80 C81 C82 0.0 . . . . ?
S8 C80 C81 C82 176.1(8) . . . . ?
C80 C81 C82 C83 0.0 . . . . ?
C81 C82 C83 C84 0.0 . . . . ?
C82 C83 C84 C85 0.0 . . . . ?
C83 C84 C85 C80 0.0 . . . . ?
C81 C80 C85 C84 0.0 . . . . ?
S8 C80 C85 C84 -175.9(8) . . . . ?
Ni5 S9 C90 C91 -141.8(6) . . . . ?
Ni6 S9 C90 C91 118.6(6) . . . . ?
Ni5 S9 C90 C95 37.2(7) . . . . ?
Ni6 S9 C90 C95 -62.3(7) . . . . ?
C95 C90 C91 C92 0.0 . . . . ?
S9 C90 C91 C92 179.1(8) . . . . ?
C90 C91 C92 C93 0.0 . . . . ?
C91 C92 C93 C94 0.0 . . . . ?
C92 C93 C94 C95 0.0 . . . . ?
C93 C94 C95 C90 0.0 . . . . ?
C91 C90 C95 C94 0.0 . . . . ?
S9 C90 C95 C94 -179.0(8) . . . . ?
Ni6 S10 C100 C101 23.7(7) . . . . ?
Ni5 S10 C100 C101 -79.1(6) . . . . ?
Ni6 S10 C100 C105 -154.6(5) . . . . ?
Ni5 S10 C100 C105 102.6(6) . . . . ?
C105 C100 C101 C102 0.0 . . . . ?
S10 C100 C101 C102 -178.2(8) . . . . ?
C100 C101 C102 C103 0.0 . . . . ?
C101 C102 C103 C104 0.0 . . . . ?
C102 C103 C104 C105 0.0 . . . . ?
C103 C104 C105 C100 0.0 . . . . ?
C101 C100 C105 C104 0.0 . . . . ?
S10 C100 C105 C104 178.2(8) . . . . ?
Ni6 S11 C110 C111 141.3(4) . . . . ?
Ni7 S11 C110 C111 -126.8(4) . . . . ?
Ni6 S11 C110 C115 -36.9(7) . . . . ?
Ni7 S11 C110 C115 55.0(7) . . . . ?
C115 C110 C111 C112 0.0 . . . . ?
S11 C110 C111 C112 -178.3(7) . . . . ?
C110 C111 C112 C113 0.0 . . . . ?
C111 C112 C113 C114 0.0 . . . . ?
C112 C113 C114 C115 0.0 . . . . ?
C113 C114 C115 C110 0.0 . . . . ?
C111 C110 C115 C114 0.0 . . . . ?
S11 C110 C115 C114 178.2(8) . . . . ?
Ni7 S12 C120 C121 146.5(5) . . . . ?
Ni6 S12 C120 C121 -122.2(5) . . . . ?
Ni7 S12 C120 C125 -36.8(8) . . . . ?
Ni6 S12 C120 C125 54.6(8) . . . . ?
C125 C120 C121 C122 0.0 . . . . ?
S12 C120 C121 C122 176.8(8) . . . . ?
C120 C121 C122 C123 0.0 . . . . ?
C121 C122 C123 C124 0.0 . . . . ?
C122 C123 C124 C125 0.0 . . . . ?
C123 C124 C125 C120 0.0 . . . . ?
C121 C120 C125 C124 0.0 . . . . ?
S12 C120 C125 C124 -176.7(9) . . . . ?
Ni7 S13 C130 C131 36.9(8) . . . . ?
Ni8 S13 C130 C131 -68.6(8) . . . . ?
Ni7 S13 C130 C135 -141.7(6) . . . . ?
Ni8 S13 C130 C135 112.8(7) . . . . ?
C135 C130 C131 C132 0.0 . . . . ?
S13 C130 C131 C132 -178.6(9) . . . . ?
C130 C131 C132 C133 0.0 . . . . ?
C131 C132 C133 C134 0.0 . . . . ?
C132 C133 C134 C135 0.0 . . . . ?
C133 C134 C135 C130 0.0 . . . . ?
C131 C130 C135 C134 0.0 . . . . ?
S13 C130 C135 C134 178.7(9) . . . . ?
C240 S14 C140 C145 43(9) . . . . ?
Ni7 S14 C140 C145 14(2) . . . . ?
Ni8 S14 C140 C145 114(2) . . . . ?
C240 S14 C140 C141 -147(10) . . . . ?
Ni7 S14 C140 C141 -176.2(17) . . . . ?
Ni8 S14 C140 C141 -76(2) . . . . ?
C141 C140 C145 C144 0.0 . . . . ?
S14 C140 C145 C144 170(3) . . . . ?
C140 C145 C144 C143 0.0 . . . . ?
C145 C144 C143 C142 0.0 . . . . ?
C144 C143 C142 C141 0.0 . . . . ?
C143 C142 C141 C140 0.0 . . . . ?
C145 C140 C141 C142 0.0 . . . . ?
S14 C140 C141 C142 -170(3) . . . . ?
C140 S14 C240 C241 -84(9) . . . . ?
Ni7 S14 C240 C241 68(2) . . . . ?
Ni8 S14 C240 C241 164(2) . . . . ?
C140 S14 C240 C245 98(10) . . . . ?
Ni7 S14 C240 C245 -110(2) . . . . ?
Ni8 S14 C240 C245 -14(3) . . . . ?
C245 C240 C241 C242 0.0 . . . . ?
S14 C240 C241 C242 -178(4) . . . . ?
C240 C241 C242 C243 0.0 . . . . ?
C241 C242 C243 C244 0.0 . . . . ?
C242 C243 C244 C245 0.0 . . . . ?
C243 C244 C245 C240 0.0 . . . . ?
C241 C240 C245 C244 0.0 . . . . ?
S14 C240 C245 C244 178(4) . . . . ?
Ni9 S15 C150 C151 49.4(10) . . . . ?
Ni8 S15 C150 C151 134.6(8) . . . . ?
Ni9 S15 C150 C155 -131.0(8) . . . . ?
Ni8 S15 C150 C155 -45.8(9) . . . . ?
C155 C150 C151 C152 0.0 . . . . ?
S15 C150 C151 C152 179.7(11) . . . . ?
C150 C151 C152 C153 0.0 . . . . ?
C151 C152 C153 C154 0.0 . . . . ?
C152 C153 C154 C155 0.0 . . . . ?
C153 C154 C155 C150 0.0 . . . . ?
C151 C150 C155 C154 0.0 . . . . ?
S15 C150 C155 C154 -179.7(11) . . . . ?
Ni9 S16 C160 C161 -39.6(11) . . . . ?
Ni8 S16 C160 C161 50.3(11) . . . . ?
Ni9 S16 C160 C165 139.5(8) . . . . ?
Ni8 S16 C160 C165 -130.6(8) . . . . ?
C165 C160 C161 C162 0.0 . . . . ?
S16 C160 C161 C162 179.1(13) . . . . ?
C160 C161 C162 C163 0.0 . . . . ?
C161 C162 C163 C164 0.0 . . . . ?
C162 C163 C164 C165 0.0 . . . . ?
C163 C164 C165 C160 0.0 . . . . ?
C161 C160 C165 C164 0.0 . . . . ?
S16 C160 C165 C164 -179.1(12) . . . . ?
Ni10 S17 C170 C171 -127.3(6) . . . . ?
Ni9 S17 C170 C171 142.3(5) . . . . ?
Ni10 S17 C170 C175 51.0(7) . . . . ?
Ni9 S17 C170 C175 -39.3(7) . . . . ?
C175 C170 C171 C172 0.0 . . . . ?
S17 C170 C171 C172 178.4(8) . . . . ?
C170 C171 C172 C173 0.0 . . . . ?
C171 C172 C173 C174 0.0 . . . . ?
C172 C173 C174 C175 0.0 . . . . ?
C173 C174 C175 C170 0.0 . . . . ?
C171 C170 C175 C174 0.0 . . . . ?
S17 C170 C175 C174 -178.3(9) . . . . ?
Ni9 S18 C180 C181 -134.2(6) . . . . ?
Ni10 S18 C180 C181 -49.2(7) . . . . ?
Ni9 S18 C180 C185 48.1(7) . . . . ?
Ni10 S18 C180 C185 133.2(6) . . . . ?
C185 C180 C181 C182 0.0 . . . . ?
S18 C180 C181 C182 -177.7(9) . . . . ?
C180 C181 C182 C183 0.0 . . . . ?
C181 C182 C183 C184 0.0 . . . . ?
C182 C183 C184 C185 0.0 . . . . ?
C183 C184 C185 C180 0.0 . . . . ?
C181 C180 C185 C184 0.0 . . . . ?
S18 C180 C185 C184 177.6(9) . . . . ?
C195 C190 C191 C192 0.0 . . . . ?
C190 C191 C192 C193 0.0 . . . . ?
C191 C192 C193 C194 0.0 . . . . ?
C192 C193 C194 C195 0.0 . . . . ?
C193 C194 C195 C190 0.0 . . . . ?
C193 C194 C195 S19 -175.6(11) . . . . ?
C191 C190 C195 C194 0.0 . . . . ?
C191 C190 C195 S19 175.9(10) . . . . ?
Ni10 S19 C195 C194 28.4(10) . . . . ?
Ni11 S19 C195 C194 -72.7(9) . . . . ?
Ni10 S19 C195 C190 -147.4(7) . . . . ?
Ni11 S19 C195 C190 111.5(7) . . . . ?
Ni10 S20 C200 C201 107.5(7) . . . . ?
Ni11 S20 C200 C201 -153.2(6) . . . . ?
Ni10 S20 C200 C205 -71.5(8) . . . . ?
Ni11 S20 C200 C205 27.8(8) . . . . ?
C205 C200 C201 C202 0.0 . . . . ?
S20 C200 C201 C202 -179.0(10) . . . . ?
C200 C201 C202 C203 0.0 . . . . ?
C201 C202 C203 C204 0.0 . . . . ?
C202 C203 C204 C205 0.0 . . . . ?
C203 C204 C205 C200 0.0 . . . . ?
C201 C200 C205 C204 0.0 . . . . ?
S20 C200 C205 C204 179.0(10) . . . . ?
Ni11 S21 C210 C211 -35.7(14) . . . . ?
Ni1 S21 C210 C211 -120.0(12) . . . . ?
Ni11 S21 C210 C215 149.1(10) . . . . ?
Ni1 S21 C210 C215 64.8(12) . . . . ?
C215 C210 C211 C212 0.0 . . . . ?
S21 C210 C211 C212 -175.0(17) . . . . ?
C210 C211 C212 C213 0.0 . . . . ?
C211 C212 C213 C214 0.0 . . . . ?
C212 C213 C214 C215 0.0 . . . . ?
C213 C214 C215 C210 0.0 . . . . ?
C211 C210 C215 C214 0.0 . . . . ?
S21 C210 C215 C214 175.3(16) . . . . ?
Ni11 S22 C220 C221 58.1(8) . . . . ?
Ni1 S22 C220 C221 -33.1(8) . . . . ?
Ni11 S22 C220 C225 -119.9(6) . . . . ?
Ni1 S22 C220 C225 148.9(5) . . . . ?
C225 C220 C221 C222 0.0 . . . . ?
S22 C220 C221 C222 -177.9(9) . . . . ?
C220 C221 C222 C223 0.0 . . . . ?
C221 C222 C223 C224 0.0 . . . . ?
C222 C223 C224 C225 0.0 . . . . ?
C223 C224 C225 C220 0.0 . . . . ?
C221 C220 C225 C224 0.0 . . . . ?
S22 C220 C225 C224 178.0(8) . . . . ?
C4A O1A C1A C2A -32(4) . . . . ?
O1A C1A C2A C3A 19(4) . . . . ?
C1A C2A C3A C4A 4(3) . . . . ?
C1A O1A C4A C3A 34(3) . . . . ?
C2A C3A C4A O1A -26(4) . . . . ?
C4B O1B C1B C2B -35(9) . . . . ?
O1B C1B C2B C3B 8(9) . . . . ?
C1B C2B C3B C4B 22(7) . . . . ?
C1B O1B C4B C3B 50(7) . . . . ?
C2B C3B C4B O1B -46(5) . . . . ?
C4C O1C C1C C2C -45(5) . . . . ?
O1C C1C C2C C3C 50(4) . . . . ?
C1C C2C C3C C4C -34(5) . . . . ?
C1C O1C C4C C3C 22(6) . . . . ?
C2C C3C C4C O1C 8(6) . . . . ?
C4D O1D C1D C2D -14(5) . . . . ?
O1D C1D C2D C3D 31(4) . . . . ?
C1D C2D C3D C4D -33(3) . . . . ?
C1D O1D C4D C3D -10(6) . . . . ?
C2D C3D C4D O1D 29(4) . . . . ?
C4E O1E C1E C2E 51(6) . . . . ?
O1E C1E C2E C3E -48(6) . . . . ?
C1E C2E C3E C4E 20(6) . . . . ?
C1E O1E C4E C3E -31(5) . . . . ?
C2E C3E C4E O1E 7(7) . . . . ?
